data_7126704
loop_
_publ_author_name
'Nagata, Yuuya'
'Suzuki, Misaki'
'Shimada, Yasuo'
'Sengoku, Hiroki'
'Nishida, Shungo'
'Kakuta, Takahiro'
'Yamagishi, Tada-Aki'
'Suginome, Michinori'
'Ogoshi, Tomoki'

_publ_section_title
;
 Holding of planar chirality of pillar[5]arene by kinetic trapping using
 host-guest interactions with achiral guest solvents.
;
_journal_issue 60
_journal_name_full 'Chemical communications (Cambridge, England)'
_journal_page_first 8424
_journal_page_last 8427
_journal_paper_doi 10.1039/d0cc03413d
_journal_volume 56
_journal_year 2020
_chemical_absolute_configuration rm
_chemical_formula_sum 'C183 H285 Br6 Cl3 O20'
_chemical_formula_weight 3390.90
_space_group_crystal_system orthorhombic
_space_group_IT_number 19
_space_group_name_Hall 'P 2ac 2ab'
_space_group_name_H-M_alt 'P 21 21 21'
_atom_sites_solution_hydrogens geom
_audit_creation_method SHELXL-2014/7
_audit_update_record
;
2020-05-12 deposited with the CCDC.	2020-06-15 downloaded from the CCDC.
;
_cell_angle_alpha 90
_cell_angle_beta 90
_cell_angle_gamma 90
_cell_formula_units_Z 4
_cell_length_a 24.6057(16)
_cell_length_b 25.5361(14)
_cell_length_c 29.3687(17)
_cell_measurement_reflns_used 30409
_cell_measurement_temperature 93(2)
_cell_measurement_theta_max 27.485
_cell_measurement_theta_min 2.99
_cell_volume 18453.3(19)
_computing_structure_refinement 'SHELXL-2014/7 (Sheldrick, 2014)'
_diffrn_ambient_temperature 93(2)
_diffrn_measured_fraction_theta_full 0.973
_diffrn_measured_fraction_theta_max 0.958
_diffrn_measurement_device_type 'Rigaku R-AXIS RAPID'
_diffrn_measurement_method \w
_diffrn_radiation_type MoK\a
_diffrn_radiation_wavelength 0.71075
_diffrn_reflns_av_R_equivalents 0.2684
_diffrn_reflns_av_unetI/netI 0.6210
_diffrn_reflns_Laue_measured_fraction_full 0.973
_diffrn_reflns_Laue_measured_fraction_max 0.958
_diffrn_reflns_limit_h_max 31
_diffrn_reflns_limit_h_min -30
_diffrn_reflns_limit_k_max 33
_diffrn_reflns_limit_k_min -33
_diffrn_reflns_limit_l_max 38
_diffrn_reflns_limit_l_min -38
_diffrn_reflns_number 107122
_diffrn_reflns_point_group_measured_fraction_full 0.937
_diffrn_reflns_point_group_measured_fraction_max 0.905
_diffrn_reflns_theta_full 25.242
_diffrn_reflns_theta_max 27.484
_diffrn_reflns_theta_min 2.992
_exptl_absorpt_coefficient_mu 1.408
_exptl_absorpt_correction_type multi-scan
_exptl_absorpt_process_details
;
    Higashi, T. (1995). Program for Absorption Correction.
    Rigaku Corporation, Tokyo, Japan.
;
_exptl_crystal_colour colorless
_exptl_crystal_density_diffrn 1.221
_exptl_crystal_description platelet
_exptl_crystal_F_000 7216
_exptl_crystal_size_max 0.700
_exptl_crystal_size_mid 0.500
_exptl_crystal_size_min 0.200
_exptl_transmission_factor_max 1.0000
_exptl_transmission_factor_min 0.1555
_refine_diff_density_max 0.987
_refine_diff_density_min -0.368
_refine_diff_density_rms 0.080
_refine_ls_abs_structure_details
;
 Flack x determined using 2214 quotients [(I+)-(I-)]/[(I+)+(I-)]
 (Parsons, Flack and Wagner, Acta Cryst. B69 (2013) 249-259).
;
_refine_ls_abs_structure_Flack 0.017(7)
_refine_ls_extinction_method none
_refine_ls_goodness_of_fit_ref 0.924
_refine_ls_hydrogen_treatment constr
_refine_ls_matrix_type full
_refine_ls_number_parameters 1935
_refine_ls_number_reflns 38297
_refine_ls_number_restraints 2697
_refine_ls_restrained_S_all 0.908
_refine_ls_R_factor_all 0.4349
_refine_ls_R_factor_gt 0.1261
_refine_ls_shift/su_max 0.000
_refine_ls_shift/su_mean 0.000
_refine_ls_structure_factor_coef Fsqd
_refine_ls_weighting_details 'w=1/[\s^2^(Fo^2^)+(0.1093P)^2^] where P=(Fo^2^+2Fc^2^)/3'
_refine_ls_weighting_scheme calc
_refine_ls_wR_factor_gt 0.2118
_refine_ls_wR_factor_ref 0.3190
_reflns_Friedel_coverage 0.776
_reflns_Friedel_fraction_full 0.895
_reflns_Friedel_fraction_max 0.845
_reflns_number_gt 8761
_reflns_number_total 38297
_reflns_threshold_expression 'I > 2\s(I)'
_cod_data_source_file d0cc03413d2.cif
_cod_data_source_block 1
_cod_depositor_comments 'Adding full bibliography for 7126704--7126705.cif.'
_cod_database_code 7126704
_shelx_shelxl_version_number 2014/7
_shelx_space_group_comment
;
The symmetry employed for this shelxl refinement is uniquely defined
by the following loop, which should always be used as a source of
symmetry information in preference to the above space-group names.
They are only intended as comments.
;
_shelx_estimated_absorpt_t_min 0.439
_shelx_estimated_absorpt_t_max 0.766

loop_
_space_group_symop_operation_xyz
'x, y, z'
'-x+1/2, -y, z+1/2'
'x+1/2, -y+1/2, -z'
'-x, y+1/2, -z+1/2'

loop_
_atom_site_label
_atom_site_type_symbol
_atom_site_fract_x
_atom_site_fract_y
_atom_site_fract_z
_atom_site_U_iso_or_equiv
_atom_site_adp_type
_atom_site_occupancy
_atom_site_site_symmetry_order
_atom_site_calc_flag
_atom_site_refinement_flags_posn
_atom_site_refinement_flags_adp
_atom_site_refinement_flags_occupancy
_atom_site_disorder_assembly
_atom_site_disorder_group
Br01 Br 0.24097(11) 0.27573(9) 0.11557(9) 0.0840(8) Uani 1 1 d . . . A 3
Br02 Br 0.23665(11) 0.22567(10) -0.12212(9) 0.0898(9) Uani 1 1 d . . . A 3
Br03 Br 0.40554(11) 0.53363(10) 0.03879(10) 0.0952(9) Uani 1 1 d D U . B 3
Br04 Br 0.31957(12) 0.51903(11) -0.19142(10) 0.1023(10) Uani 1 1 d D U . B 3
Br05 Br 0.39894(16) 0.97582(12) -0.07087(16) 0.1545(16) Uani 1 1 d D U . C 3
Cl1 Cl 0.0865(2) 0.2771(2) -0.11755(19) 0.0713(17) Uani 1 1 d . . . D 3
Cl2 Cl 0.1235(2) 0.3403(2) -0.0438(2) 0.0682(17) Uani 1 1 d . . . D 3
Br6 Br 0.33331(14) 1.00325(12) 0.16259(17) 0.1569(17) Uani 1 1 d D U . C 3
Cl3 Cl 0.0492(3) 0.2554(2) -0.0271(2) 0.093(2) Uani 1 1 d . . . D 3
O7 O 0.5342(5) 1.0587(5) 0.0083(4) 0.055(4) Uani 1 1 d D U . . .
O12 O 0.2339(5) 0.5200(4) 0.0612(4) 0.051(4) Uani 1 1 d D U . . .
O8 O 0.3679(5) 1.1490(5) -0.0311(4) 0.051(4) Uani 1 1 d D U . . .
O1 O 0.5049(5) 0.9769(4) 0.1684(4) 0.044(3) Uani 1 1 d D U . . .
O9 O 0.5243(6) 0.8634(5) 0.0109(5) 0.061(4) Uani 1 1 d D U . . .
C016 C 0.5031(7) 1.0819(6) 0.0424(6) 0.036(5) Uani 1 1 d . U . . .
O13 O 0.5119(5) 0.5191(5) -0.1747(4) 0.053(4) Uani 1 1 d D U . . .
O2 O 0.3801(6) 0.8316(5) 0.1442(4) 0.049(4) Uani 1 1 d . . . . .
O14 O 0.3636(5) 0.3721(5) 0.0337(5) 0.057(4) Uani 1 1 d . . . . .
C020 C 0.4643(7) 1.1180(6) 0.0327(6) 0.032(4) Uani 1 1 d . U . . .
H272 H 0.4576 1.1270 0.0018 0.039 Uiso 1 1 calc R U . . .
C021 C 0.3386(7) 1.1514(6) 0.0445(6) 0.035(5) Uani 1 1 d . U . . .
O3 O 0.4169(5) 1.1530(5) 0.1470(4) 0.050(4) Uani 1 1 d D U . . .
O15 O 0.5442(6) 0.4379(6) -0.0110(5) 0.076(5) Uani 1 1 d D U . . .
O16 O 0.2027(6) 0.6250(5) -0.1018(4) 0.065(4) Uani 1 1 d D U . . .
O17 O 0.3900(6) 0.6799(5) -0.1548(5) 0.068(4) Uani 1 1 d D U . . .
C026 C 0.5164(7) 0.5500(7) -0.1378(7) 0.041(5) Uani 1 1 d . U . . .
C027 C 0.4692(8) 0.3860(7) -0.0328(6) 0.044(5) Uani 1 1 d . U . . .
H273 H 0.4662 0.3736 -0.0024 0.053 Uiso 1 1 calc R U . . .
O10 O 0.2173(5) 1.0068(5) -0.0660(5) 0.059(4) Uani 1 1 d D U . . .
O18 O 0.2128(5) 0.4192(5) -0.0983(4) 0.050(4) Uani 1 1 d . . . . .
C030 C 0.4926(7) 0.8706(7) 0.0860(7) 0.044(5) Uani 1 1 d . U . . .
C032 C 0.4975(7) 0.6009(8) -0.1348(7) 0.051(5) Uani 1 1 d . U . . .
H274 H 0.4797 0.6153 -0.1606 0.062 Uiso 1 1 calc R U . . .
C033 C 0.3320(7) 0.3661(6) -0.0411(6) 0.035(5) Uani 1 1 d . U . . .
C034 C 0.2338(7) 0.6243(8) -0.0261(7) 0.053(6) Uani 1 1 d . U . . .
O4 O 0.2031(5) 0.9053(5) 0.0994(4) 0.062(4) Uani 1 1 d D U . . .
C036 C 0.5368(7) 0.9701(7) 0.0941(6) 0.043(5) Uani 1 1 d . U . . .
C037 C 0.2953(7) 0.3770(6) -0.0748(6) 0.034(5) Uani 1 1 d . U . . .
H275 H 0.3004 0.3635 -0.1046 0.041 Uiso 1 1 calc R U . . .
O19 O 0.3416(5) 0.6840(5) 0.0272(5) 0.064(4) Uani 1 1 d D U . . .
C039 C 0.5147(7) 1.0681(6) 0.0877(7) 0.038(5) Uani 1 1 d . U . . .
O11 O 0.3185(5) 0.8381(5) -0.0360(4) 0.060(4) Uani 1 1 d D U . . .
C042 C 0.2279(7) 0.5463(8) 0.0208(7) 0.047(5) Uani 1 1 d . U . . .
O5 O 0.2130(5) 1.1029(5) 0.0980(4) 0.051(4) Uani 1 1 d D U . . .
C044 C 0.2239(7) 0.9292(8) -0.0219(7) 0.061(6) Uani 1 1 d . U . . .
H276 H 0.2335 0.9095 -0.0481 0.074 Uiso 1 1 calc R U . . .
C045 C 0.1914(8) 0.4634(7) -0.0114(6) 0.047(6) Uani 1 1 d . U . . .
H293 H 0.1617 0.4537 -0.0325 0.056 Uiso 1 1 calc R U . . .
H294 H 0.1785 0.4572 0.0201 0.056 Uiso 1 1 calc R U . . .
O20 O 0.5363(6) 0.6450(5) -0.0222(4) 0.064(4) Uani 1 1 d D U . . .
C047 C 0.1971(6) 0.5468(8) -0.0562(6) 0.040(5) Uani 1 1 d . U . . .
H277 H 0.1814 0.5290 -0.0813 0.048 Uiso 1 1 calc R U . . .
C048 C 0.4802(8) 0.4186(7) -0.1205(7) 0.047(5) Uani 1 1 d . U . . .
H278 H 0.4855 0.4295 -0.1511 0.057 Uiso 1 1 calc R U . . .
C049 C 0.5075(7) 0.9469(8) 0.1297(7) 0.046(5) Uani 1 1 d . U . . .
C050 C 0.2006(7) 1.0107(8) 0.0113(7) 0.052(5) Uani 1 1 d . U . . .
C051 C 0.4867(8) 1.0914(6) 0.1227(6) 0.037(5) Uani 1 1 d . U . . .
H279 H 0.4948 1.0821 0.1533 0.044 Uiso 1 1 calc R U . . .
C052 C 0.2042(7) 0.5195(7) -0.0171(6) 0.037(5) Uani 1 1 d . U . . .
C053 C 0.2798(8) 0.4149(6) 0.0111(6) 0.039(5) Uani 1 1 d . U . . .
H280 H 0.2750 0.4270 0.0414 0.047 Uiso 1 1 calc R U . . .
C054 C 0.2355(8) 0.8476(8) 0.0257(7) 0.057(6) Uani 1 1 d . U . . .
H295 H 0.2113 0.8318 0.0489 0.069 Uiso 1 1 calc R U . . .
H296 H 0.2287 0.8294 -0.0035 0.069 Uiso 1 1 calc R U . . .
C055 C 0.2207(7) 0.9039(8) 0.0203(7) 0.052(5) Uani 1 1 d . U . . .
C233 C 0.4724(8) 0.9561(7) 0.2033(5) 0.070(7) Uani 1 1 d D U . . .
H145 H 0.4876 0.9221 0.2132 0.084 Uiso 1 1 calc R U . . .
H146 H 0.4353 0.9498 0.1914 0.084 Uiso 1 1 calc R U . . .
C057 C 0.3898(7) 1.1792(6) 0.0574(6) 0.041(5) Uani 1 1 d . U . . .
H297 H 0.4010 1.2025 0.0322 0.049 Uiso 1 1 calc R U . . .
H298 H 0.3830 1.2012 0.0845 0.049 Uiso 1 1 calc R U . . .
C058 C 0.2104(8) 0.5969(9) -0.0618(8) 0.061(6) Uani 1 1 d . U . . .
C059 C 0.3522(8) 0.3020(7) -0.2104(6) 0.087(8) Uani 1 1 d D U . . .
H260 H 0.3575 0.2917 -0.1782 0.105 Uiso 1 1 calc R U . . .
H261 H 0.3822 0.2862 -0.2283 0.105 Uiso 1 1 calc R U . . .
C060 C 0.5411(7) 0.5320(7) -0.1013(6) 0.041(5) Uani 1 1 d . U . . .
C061 C 0.4842(8) 0.5006(7) -0.2504(5) 0.084(7) Uani 1 1 d D U . . .
H255 H 0.4694 0.4673 -0.2374 0.101 Uiso 1 1 calc R U . . .
C062 C 0.2534(9) 1.1135(7) 0.0670(7) 0.048(5) Uani 1 1 d . U . . .
C063 C 0.5103(10) 0.4192(8) -0.0426(8) 0.064(6) Uani 1 1 d . U . . .
C064 C 0.2412(8) 0.4281(6) -0.0207(6) 0.042(5) Uani 1 1 d . U . . .
C065 C 0.3295(9) 1.1352(6) -0.0009(7) 0.044(5) Uani 1 1 d . U . . .
C066 C 0.3877(9) 0.8278(6) 0.0204(7) 0.051(5) Uani 1 1 d . U . . .
H281 H 0.4144 0.8235 -0.0026 0.061 Uiso 1 1 calc R U . . .
C067 C 0.4339(8) 1.1425(7) 0.0673(7) 0.040(5) Uani 1 1 d . U . . .
C068 C 0.4859(7) 0.8984(7) 0.1252(6) 0.043(5) Uani 1 1 d . U . . .
H282 H 0.4658 0.8836 0.1497 0.051 Uiso 1 1 calc R U . . .
C069 C 0.4070(9) 0.3163(8) 0.1111(7) 0.064(7) Uani 1 1 d . . . . .
H230 H 0.4075 0.3022 0.0797 0.077 Uiso 1 1 calc R U . . .
H231 H 0.3739 0.3026 0.1261 0.077 Uiso 1 1 calc R U . . .
C070 C 0.3642(10) 0.8399(9) 0.2242(7) 0.075(8) Uani 1 1 d . . . . .
H181 H 0.3927 0.8678 0.2249 0.090 Uiso 1 1 calc R U . . .
C071 C 0.3578(7) 0.8280(8) -0.0701(4) 0.061(6) Uani 1 1 d D U . . .
H147 H 0.3696 0.7910 -0.0688 0.073 Uiso 1 1 calc R U . . .
H148 H 0.3900 0.8507 -0.0657 0.073 Uiso 1 1 calc R U . . .
C072 C 0.2052(7) 0.9340(9) 0.0581(7) 0.051(5) Uani 1 1 d . U . . .
C073 C 0.5585(7) 1.0262(7) 0.0979(6) 0.042(5) Uani 1 1 d . U . . .
H299 H 0.5891 1.0307 0.0764 0.050 Uiso 1 1 calc R U . . .
H300 H 0.5727 1.0318 0.1291 0.050 Uiso 1 1 calc R U . . .
C074 C 0.2826(8) 1.1095(6) -0.0105(6) 0.041(5) Uani 1 1 d . U . . .
H283 H 0.2761 1.0989 -0.0410 0.050 Uiso 1 1 calc R U . . .
C075 C 0.3139(9) 0.6813(6) -0.0472(7) 0.043(5) Uani 1 1 d . U . . .
C076 C 0.5218(8) 0.8915(8) 0.0500(7) 0.046(5) Uani 1 1 d . U . . .
C077 C 0.3588(7) 1.1308(8) -0.0770(4) 0.058(6) Uani 1 1 d D U . . .
H149 H 0.3254 1.1467 -0.0898 0.070 Uiso 1 1 calc R U . . .
H150 H 0.3548 1.0922 -0.0776 0.070 Uiso 1 1 calc R U . . .
C078 C 0.4475(8) 1.1276(7) 0.1141(7) 0.040(5) Uani 1 1 d . U . . .
C079 C 0.1972(7) 0.9872(8) 0.0528(7) 0.050(5) Uani 1 1 d . U . . .
H284 H 0.1893 1.0080 0.0788 0.060 Uiso 1 1 calc R U . . .
C080 C 0.3368(9) 0.8403(8) 0.1756(6) 0.054(6) Uani 1 1 d . . . . .
H151 H 0.3093 0.8122 0.1732 0.065 Uiso 1 1 calc R U . . .
H152 H 0.3191 0.8744 0.1697 0.065 Uiso 1 1 calc R U . . .
C081 C 0.1731(7) 1.1075(9) 0.1707(6) 0.088(7) Uani 1 1 d D U . . .
H182 H 0.1622 1.0704 0.1646 0.106 Uiso 1 1 calc R U . . .
C082 C 0.2434(7) 0.5988(7) 0.0164(6) 0.050(6) Uani 1 1 d . U . . .
H285 H 0.2598 0.6170 0.0411 0.060 Uiso 1 1 calc R U . . .
C083 C 0.2669(8) 0.5074(6) 0.1358(5) 0.074(7) Uani 1 1 d D U . . .
H250 H 0.2876 0.4767 0.1236 0.089 Uiso 1 1 calc R U . . .
C084 C 0.1927(8) 1.0688(8) 0.0075(7) 0.062(6) Uani 1 1 d . U . . .
H301 H 0.1622 1.0797 0.0274 0.074 Uiso 1 1 calc R U . . .
H302 H 0.1831 1.0779 -0.0243 0.074 Uiso 1 1 calc R U . . .
C085 C 0.2993(8) 1.1398(6) 0.0784(7) 0.043(5) Uani 1 1 d . U . . .
H286 H 0.3052 1.1505 0.1090 0.051 Uiso 1 1 calc R U . . .
C086 C 0.2238(8) 1.1203(8) 0.1429(5) 0.061(6) Uani 1 1 d D U . . .
H153 H 0.2309 1.1585 0.1431 0.073 Uiso 1 1 calc R U . . .
H154 H 0.2560 1.1021 0.1555 0.073 Uiso 1 1 calc R U . . .
C087 C 0.3627(9) 0.8318(6) 0.1004(7) 0.050(5) Uani 1 1 d . U . . .
C088 C 0.2448(9) 1.0984(7) 0.0215(7) 0.053(5) Uani 1 1 d . U . . .
C089 C 0.4191(9) 0.6866(6) -0.0779(7) 0.049(5) Uani 1 1 d . U . . .
C090 C 0.3238(9) 0.3859(7) 0.0019(7) 0.040(5) Uani 1 1 d . U . . .
C091 C 0.5664(11) 0.6247(9) 0.0148(6) 0.113(9) Uani 1 1 d D U . . .
H232 H 0.6043 0.6179 0.0052 0.136 Uiso 1 1 calc R U . . .
H233 H 0.5502 0.5913 0.0251 0.136 Uiso 1 1 calc R U . . .
C092 C 0.2507(8) 0.4081(7) -0.0648(6) 0.042(5) Uani 1 1 d . U . . .
C093 C 0.3764(10) 0.6815(6) -0.1095(8) 0.054(5) Uani 1 1 d . U . . .
C094 C 0.4293(8) 0.3679(7) -0.0657(7) 0.048(6) Uani 1 1 d . U . . .
C095 C 0.5027(8) 0.6318(8) -0.0970(7) 0.047(5) Uani 1 1 d . U . . .
C096 C 0.2272(9) 0.9769(6) -0.1061(5) 0.079(7) Uani 1 1 d D U . . .
H155 H 0.2003 0.9482 -0.1083 0.095 Uiso 1 1 calc R U . . .
H156 H 0.2639 0.9613 -0.1046 0.095 Uiso 1 1 calc R U . . .
C097 C 0.4376(9) 0.3860(8) -0.1110(7) 0.055(6) Uani 1 1 d . U . . .
C098 C 0.5308(8) 0.6124(8) -0.0596(7) 0.053(5) Uani 1 1 d . U . . .
C099 C 0.3562(9) 0.3920(8) 0.0786(7) 0.057(6) Uani 1 1 d . . . . .
H234 H 0.3210 0.3797 0.0910 0.068 Uiso 1 1 calc R U . . .
H235 H 0.3557 0.4307 0.0780 0.068 Uiso 1 1 calc R U . . .
C100 C 0.2636(10) 0.2807(8) 0.0511(7) 0.078(7) Uani 1 1 d . . . A 3
H121 H 0.2619 0.3177 0.0413 0.093 Uiso 1 1 calc R U . A 3
H122 H 0.3018 0.2690 0.0483 0.093 Uiso 1 1 calc R U . A 3
C101 C 0.2144(9) 0.3873(8) -0.1382(7) 0.061(7) Uani 1 1 d . . . . .
H262 H 0.2144 0.3498 -0.1298 0.073 Uiso 1 1 calc R U . . .
H263 H 0.2479 0.3947 -0.1559 0.073 Uiso 1 1 calc R U . . .
C102 C 0.2564(9) 0.6795(7) -0.0319(6) 0.056(6) Uani 1 1 d . U . . .
H303 H 0.2337 0.6985 -0.0543 0.068 Uiso 1 1 calc R U . . .
H304 H 0.2534 0.6982 -0.0025 0.068 Uiso 1 1 calc R U . . .
C103 C 0.5286(8) 1.0830(7) -0.0357(4) 0.064(6) Uani 1 1 d D U . . .
H157 H 0.5343 1.1213 -0.0335 0.077 Uiso 1 1 calc R U . . .
H158 H 0.4920 1.0764 -0.0485 0.077 Uiso 1 1 calc R U . . .
C104 C 0.4084(7) 1.1475(6) -0.1042(5) 0.061(6) Uani 1 1 d D U . . .
H183 H 0.4417 1.1331 -0.0893 0.074 Uiso 1 1 calc R U . . .
C105 C 0.2924(10) 0.8388(6) 0.0393(7) 0.054(5) Uani 1 1 d . U . . .
O21 O 0.3979(6) 0.3679(6) -0.1402(4) 0.072(5) Uani 1 1 d D U . . .
C107 C 0.2137(8) 0.9807(9) -0.0263(8) 0.058(6) Uani 1 1 d . U . . .
C108 C 0.3821(9) 0.3329(8) -0.0507(6) 0.061(6) Uani 1 1 d . U . . .
H305 H 0.3738 0.3071 -0.0749 0.073 Uiso 1 1 calc R U . . .
H306 H 0.3924 0.3133 -0.0229 0.073 Uiso 1 1 calc R U . . .
C109 C 0.5609(8) 0.4750(8) -0.1003(6) 0.057(6) Uani 1 1 d . U . . .
H307 H 0.5747 0.4654 -0.1309 0.068 Uiso 1 1 calc R U . . .
H308 H 0.5915 0.4721 -0.0786 0.068 Uiso 1 1 calc R U . . .
C110 C 0.4302(7) 1.1430(7) 0.1930(5) 0.060(6) Uani 1 1 d D U . . .
H159 H 0.4698 1.1468 0.1979 0.072 Uiso 1 1 calc R U . . .
H160 H 0.4194 1.1070 0.2017 0.072 Uiso 1 1 calc R U . . .
C111 C 0.4847(8) 0.5416(7) -0.2128(5) 0.062(6) Uani 1 1 d D U . . .
H264 H 0.5041 0.5734 -0.2231 0.074 Uiso 1 1 calc R U . . .
H265 H 0.4471 0.5514 -0.2044 0.074 Uiso 1 1 calc R U . . .
C112 C 0.3485(8) 0.6796(8) -0.1884(6) 0.075(7) Uani 1 1 d D U . . .
H222 H 0.3255 0.7111 -0.1847 0.090 Uiso 1 1 calc R U . . .
H223 H 0.3252 0.6484 -0.1841 0.090 Uiso 1 1 calc R U . . .
C113 C 0.1640(9) 0.4002(8) -0.1668(6) 0.057(7) Uani 1 1 d . . . . .
H256 H 0.1318 0.3974 -0.1462 0.068 Uiso 1 1 calc R U . . .
C114 C 0.2287(9) 0.2482(7) 0.0201(9) 0.077(8) Uani 1 1 d . . . A 3
H123 H 0.1907 0.2606 0.0224 0.092 Uiso 1 1 calc R U . A 3
H124 H 0.2297 0.2114 0.0305 0.092 Uiso 1 1 calc R U . A 3
C115 C 0.5445(7) 0.9411(7) 0.0542(6) 0.044(5) Uani 1 1 d . U . . .
H287 H 0.5653 0.9554 0.0299 0.053 Uiso 1 1 calc R U . . .
C116 C 0.1711(9) 0.6010(7) -0.1366(6) 0.083(7) Uani 1 1 d D U . . .
H224 H 0.1403 0.5816 -0.1231 0.100 Uiso 1 1 calc R U . . .
H225 H 0.1937 0.5761 -0.1543 0.100 Uiso 1 1 calc R U . . .
C117 C 0.3570(9) 0.3617(7) -0.2137(6) 0.085(7) Uani 1 1 d D U . . .
H257 H 0.3227 0.3768 -0.2011 0.102 Uiso 1 1 calc R U . . .
C119 C 0.5724(8) 1.0578(8) -0.0656(5) 0.100(8) Uani 1 1 d D U . . .
H184 H 0.6068 1.0568 -0.0475 0.120 Uiso 1 1 calc R U . . .
C120 C 0.5478(8) 0.5608(8) -0.0622(7) 0.050(5) Uani 1 1 d . U . . .
H288 H 0.5645 0.5451 -0.0365 0.060 Uiso 1 1 calc R U . . .
C121 C 0.3851(7) 0.6802(8) 0.0585(5) 0.067(5) Uani 1 1 d D U . . .
H236 H 0.4046 0.7140 0.0603 0.081 Uiso 1 1 calc R U . . .
H237 H 0.4111 0.6530 0.0484 0.081 Uiso 1 1 calc R U . . .
C122 C 0.4051(9) 1.1262(8) -0.1535(5) 0.091(8) Uani 1 1 d D U . . .
H1 H 0.3701 1.1361 -0.1670 0.137 Uiso 1 1 calc R U . . .
H2 H 0.4083 1.0880 -0.1531 0.137 Uiso 1 1 calc R U . . .
H3 H 0.4347 1.1411 -0.1717 0.137 Uiso 1 1 calc R U . . .
C123 C 0.3574(10) 0.6845(7) -0.0191(7) 0.048(5) Uani 1 1 d . U . . .
C124 C 0.3107(9) 0.8373(6) 0.0858(7) 0.055(5) Uani 1 1 d . U . . .
H289 H 0.2835 0.8405 0.1086 0.066 Uiso 1 1 calc R U . . .
C125 C 0.2762(6) 0.8091(7) -0.1214(5) 0.069(6) Uani 1 1 d D U . . .
H161 H 0.2838 0.7712 -0.1191 0.083 Uiso 1 1 calc R U . . .
H162 H 0.2519 0.8187 -0.0958 0.083 Uiso 1 1 calc R U . . .
C126 C 0.4040(8) 0.3841(9) -0.1857(5) 0.084(7) Uani 1 1 d D U . . .
H266 H 0.4391 0.3713 -0.1979 0.100 Uiso 1 1 calc R U . . .
H267 H 0.4038 0.4228 -0.1874 0.100 Uiso 1 1 calc R U . . .
C127 C 0.3005(8) 0.5310(7) 0.1750(5) 0.089(8) Uani 1 1 d D U . . .
H61 H 0.2836 0.5637 0.1852 0.134 Uiso 1 1 calc R U . . .
H62 H 0.3375 0.5383 0.1644 0.134 Uiso 1 1 calc R U . . .
H63 H 0.3019 0.5062 0.2004 0.134 Uiso 1 1 calc R U . . .
C128 C 0.1120(9) 0.6189(8) -0.2027(8) 0.128(10) Uani 1 1 d D U . . .
H226 H 0.1342 0.5981 -0.2243 0.154 Uiso 1 1 calc R U . . .
H227 H 0.0874 0.5945 -0.1866 0.154 Uiso 1 1 calc R U . . .
C129 C 0.4026(9) 0.8271(6) 0.0667(7) 0.046(5) Uani 1 1 d . U . . .
C130 C 0.0709(9) 0.3065(8) -0.0661(6) 0.059(7) Uani 1 1 d . . . D 3
H292 H 0.0398 0.3312 -0.0709 0.071 Uiso 1 1 calc R U . D 3
C131 C 0.5332(9) 0.4274(9) 0.0347(6) 0.119(9) Uani 1 1 d D U . . .
H238 H 0.5325 0.3890 0.0394 0.143 Uiso 1 1 calc R U . . .
H239 H 0.4968 0.4413 0.0425 0.143 Uiso 1 1 calc R U . . .
C132 C 0.2463(9) 0.2503(8) -0.0302(7) 0.065(7) Uani 1 1 d . . . A 3
H125 H 0.2462 0.2874 -0.0400 0.077 Uiso 1 1 calc R U . A 3
H126 H 0.2843 0.2378 -0.0321 0.077 Uiso 1 1 calc R U . A 3
C133 C 0.1572(9) 0.3592(8) -0.2035(7) 0.058(6) Uani 1 1 d . . . . .
H268 H 0.1870 0.3630 -0.2260 0.070 Uiso 1 1 calc R U . . .
H269 H 0.1605 0.3240 -0.1896 0.070 Uiso 1 1 calc R U . . .
C134 C 0.4067(9) 0.6880(6) -0.0336(7) 0.053(5) Uani 1 1 d . U . . .
H290 H 0.4352 0.6917 -0.0121 0.063 Uiso 1 1 calc R U . . .
C135 C 0.4019(9) 0.3731(8) 0.1082(7) 0.064(7) Uani 1 1 d . . . . .
H251 H 0.4361 0.3857 0.0934 0.076 Uiso 1 1 calc R U . . .
C136 C 0.3916(10) 0.7868(8) 0.2346(7) 0.077(8) Uani 1 1 d . . . . .
H163 H 0.3633 0.7594 0.2368 0.092 Uiso 1 1 calc R U . . .
H164 H 0.4161 0.7775 0.2092 0.092 Uiso 1 1 calc R U . . .
C137 C 0.4111(8) 1.2078(6) -0.1037(6) 0.075(7) Uani 1 1 d D U . . .
H165 H 0.4089 1.2200 -0.0717 0.090 Uiso 1 1 calc R U . . .
H166 H 0.3791 1.2218 -0.1201 0.090 Uiso 1 1 calc R U . . .
C138 C 0.5171(9) 0.4372(8) -0.0868(7) 0.052(6) Uani 1 1 d . U . . .
C139 C 0.3336(9) 0.8347(6) 0.0090(7) 0.052(5) Uani 1 1 d . U . . .
C140 C 0.1038(9) 0.3630(9) -0.2279(7) 0.080(8) Uani 1 1 d . . . . .
H64 H 0.0741 0.3602 -0.2057 0.120 Uiso 1 1 calc R U . . .
H65 H 0.1009 0.3345 -0.2501 0.120 Uiso 1 1 calc R U . . .
H66 H 0.1014 0.3967 -0.2436 0.120 Uiso 1 1 calc R U . . .
C141 C 0.5824(11) 1.0931(8) -0.1076(5) 0.107(9) Uani 1 1 d D U . . .
H167 H 0.6047 1.0732 -0.1297 0.128 Uiso 1 1 calc R U . . .
H168 H 0.5469 1.1001 -0.1223 0.128 Uiso 1 1 calc R U . . .
C142 C 0.2650(9) 1.0568(7) -0.1460(6) 0.097(8) Uani 1 1 d D U . . .
H4 H 0.3013 1.0419 -0.1421 0.145 Uiso 1 1 calc R U . . .
H5 H 0.2565 1.0798 -0.1202 0.145 Uiso 1 1 calc R U . . .
H6 H 0.2638 1.0771 -0.1743 0.145 Uiso 1 1 calc R U . . .
C146 C 0.1658(8) 0.4573(8) -0.1843(7) 0.071(7) Uani 1 1 d . . . . .
H67 H 0.1813 0.4800 -0.1607 0.106 Uiso 1 1 calc R U . . .
H68 H 0.1289 0.4690 -0.1915 0.106 Uiso 1 1 calc R U . . .
H69 H 0.1884 0.4591 -0.2117 0.106 Uiso 1 1 calc R U . . .
C147 C 0.5574(13) 0.5066(8) 0.0818(9) 0.199(16) Uani 1 1 d D U . . .
H318 H 0.5850 0.5212 0.1022 0.299 Uiso 1 1 calc R U . . .
H319 H 0.5535 0.5292 0.0551 0.299 Uiso 1 1 calc R U . . .
H320 H 0.5226 0.5044 0.0979 0.299 Uiso 1 1 calc R U . . .
C149 C 0.1846(10) 1.1138(12) 0.2222(5) 0.173(13) Uani 1 1 d D U . . .
H31 H 0.1895 1.1510 0.2294 0.259 Uiso 1 1 calc R U . . .
H32 H 0.2177 1.0946 0.2302 0.259 Uiso 1 1 calc R U . . .
H33 H 0.1539 1.0999 0.2397 0.259 Uiso 1 1 calc R U . . .
C150 C 0.4565(9) 0.2943(8) 0.1365(7) 0.069(7) Uani 1 1 d . . . . .
H73 H 0.4887 0.3152 0.1290 0.103 Uiso 1 1 calc R U . . .
H74 H 0.4625 0.2579 0.1272 0.103 Uiso 1 1 calc R U . . .
H75 H 0.4499 0.2957 0.1693 0.103 Uiso 1 1 calc R U . . .
C152 C 0.2981(9) 0.2785(8) -0.2272(8) 0.117(10) Uani 1 1 d D U . . .
H76 H 0.2698 0.3054 -0.2263 0.175 Uiso 1 1 calc R U . . .
H77 H 0.2878 0.2492 -0.2075 0.175 Uiso 1 1 calc R U . . .
H78 H 0.3025 0.2660 -0.2585 0.175 Uiso 1 1 calc R U . . .
C153 C 0.3307(6) 0.8398(7) -0.1163(5) 0.069(6) Uani 1 1 d D U . . .
H185 H 0.3223 0.8781 -0.1175 0.082 Uiso 1 1 calc R U . . .
C154 C 0.2113(7) 0.4871(8) 0.1521(7) 0.094(8) Uani 1 1 d D U . . .
H240 H 0.1926 0.5156 0.1687 0.113 Uiso 1 1 calc R U . . .
H241 H 0.1891 0.4783 0.1251 0.113 Uiso 1 1 calc R U . . .
C155 C 0.4077(7) 0.6616(8) 0.1406(5) 0.084(7) Uani 1 1 d D U . . .
H79 H 0.4368 0.6393 0.1286 0.126 Uiso 1 1 calc R U . . .
H80 H 0.3933 0.6461 0.1687 0.126 Uiso 1 1 calc R U . . .
H81 H 0.4221 0.6966 0.1471 0.126 Uiso 1 1 calc R U . . .
C157 C 0.1502(8) 0.6446(8) -0.1676(6) 0.114(9) Uani 1 1 d D U . . .
H258 H 0.1281 0.6692 -0.1486 0.136 Uiso 1 1 calc R U . . .
C159 C 0.1960(11) 0.6758(11) -0.1896(9) 0.196(16) Uani 1 1 d D U . . .
H82 H 0.2170 0.6529 -0.2098 0.295 Uiso 1 1 calc R U . . .
H83 H 0.2199 0.6900 -0.1659 0.295 Uiso 1 1 calc R U . . .
H84 H 0.1805 0.7047 -0.2074 0.295 Uiso 1 1 calc R U . . .
C160 C 0.2228(8) 1.0124(7) -0.1484(5) 0.066(6) Uani 1 1 d D U . . .
H186 H 0.1856 1.0281 -0.1493 0.080 Uiso 1 1 calc R U . . .
C161 C 0.3183(7) 0.7056(6) 0.1204(6) 0.075(5) Uani 1 1 d D U . . .
H242 H 0.3365 0.7393 0.1270 0.090 Uiso 1 1 calc R U . . .
H243 H 0.2931 0.7115 0.0946 0.090 Uiso 1 1 calc R U . . .
C162 C 0.1836(9) 0.9345(7) 0.1370(5) 0.076(7) Uani 1 1 d D U . . .
H169 H 0.1474 0.9493 0.1297 0.092 Uiso 1 1 calc R U . . .
H170 H 0.2086 0.9639 0.1434 0.092 Uiso 1 1 calc R U . . .
C164 C 0.2601(8) 0.5464(6) 0.0971(5) 0.058(6) Uani 1 1 d D U . . .
H244 H 0.2380 0.5766 0.1072 0.070 Uiso 1 1 calc R U . . .
H245 H 0.2960 0.5594 0.0870 0.070 Uiso 1 1 calc R U . . .
C165 C 0.2847(8) 0.6899(7) 0.1621(6) 0.073(6) Uani 1 1 d D U . . .
H85 H 0.2555 0.6662 0.1527 0.110 Uiso 1 1 calc R U . . .
H86 H 0.2691 0.7213 0.1760 0.110 Uiso 1 1 calc R U . . .
H87 H 0.3082 0.6722 0.1842 0.110 Uiso 1 1 calc R U . . .
C167 C 0.4465(8) 0.5176(10) -0.2896(6) 0.115(10) Uani 1 1 d D U . . .
H88 H 0.4484 0.5557 -0.2932 0.172 Uiso 1 1 calc R U . . .
H89 H 0.4091 0.5072 -0.2826 0.172 Uiso 1 1 calc R U . . .
H90 H 0.4582 0.5006 -0.3179 0.172 Uiso 1 1 calc R U . . .
C169 C 0.5255(7) 0.9998(8) 0.2657(7) 0.103(8) Uani 1 1 d D U . . .
H171 H 0.5517 1.0088 0.2413 0.124 Uiso 1 1 calc R U . . .
H172 H 0.5367 0.9657 0.2786 0.124 Uiso 1 1 calc R U . . .
C171 C 0.5847(16) 0.6375(10) 0.0986(6) 0.222(18) Uani 1 1 d D U . . .
H324 H 0.5843 0.6627 0.1237 0.333 Uiso 1 1 calc R U . . .
H325 H 0.5601 0.6083 0.1056 0.333 Uiso 1 1 calc R U . . .
H326 H 0.6217 0.6240 0.0944 0.333 Uiso 1 1 calc R U . . .
C172 C 0.3997(11) 0.4000(9) 0.1555(7) 0.103(10) Uani 1 1 d . . . . .
H315 H 0.3963 0.4379 0.1515 0.155 Uiso 1 1 calc R U . . .
H316 H 0.3683 0.3868 0.1726 0.155 Uiso 1 1 calc R U . . .
H317 H 0.4331 0.3922 0.1724 0.155 Uiso 1 1 calc R U . . .
C173 C 0.5750(8) 0.4513(8) 0.0665(6) 0.096(8) Uani 1 1 d D U . . .
H252 H 0.6116 0.4525 0.0516 0.115 Uiso 1 1 calc R U . . .
C174 C 0.3704(7) 0.8271(8) -0.1550(5) 0.075(7) Uani 1 1 d D U . . .
H7 H 0.3794 0.7897 -0.1543 0.112 Uiso 1 1 calc R U . . .
H8 H 0.4037 0.8478 -0.1511 0.112 Uiso 1 1 calc R U . . .
H9 H 0.3536 0.8358 -0.1843 0.112 Uiso 1 1 calc R U . . .
C175 C 0.5723(18) 0.8673(16) -0.0123(14) 0.089(16) Uiso 0.66(2) 1 d . . P E 1
H215 H 0.6033 0.8676 0.0092 0.107 Uiso 0.66(2) 1 calc R U P E 1
H216 H 0.5732 0.9000 -0.0304 0.107 Uiso 0.66(2) 1 calc R U P E 1
C176 C 0.3255(9) 0.6791(6) -0.0958(7) 0.048(5) Uani 1 1 d . U . . .
H291 H 0.2968 0.6761 -0.1173 0.057 Uiso 1 1 calc R U . . .
C178 C 0.3251(9) 0.6825(9) -0.2698(7) 0.115(9) Uani 1 1 d D U . . .
H228 H 0.3409 0.6875 -0.3005 0.138 Uiso 1 1 calc R U . . .
H229 H 0.3064 0.6482 -0.2700 0.138 Uiso 1 1 calc R U . . .
C180 C 0.2465(9) 0.8199(8) -0.1665(6) 0.099(9) Uani 1 1 d D U . . .
H10 H 0.2510 0.8568 -0.1748 0.149 Uiso 1 1 calc R U . . .
H11 H 0.2077 0.8121 -0.1629 0.149 Uiso 1 1 calc R U . . .
H12 H 0.2618 0.7977 -0.1905 0.149 Uiso 1 1 calc R U . . .
C181 C 0.3618(6) 0.6658(7) 0.1052(5) 0.070(5) Uani 1 1 d D U . . .
H253 H 0.3441 0.6307 0.1026 0.084 Uiso 1 1 calc R U . . .
C182 C 0.2310(10) 0.9784(8) -0.1915(6) 0.124(10) Uani 1 1 d D U . . .
H173 H 0.2630 0.9554 -0.1869 0.149 Uiso 1 1 calc R U . . .
H174 H 0.2389 1.0016 -0.2176 0.149 Uiso 1 1 calc R U . . .
C186 C 0.1795(9) 0.8990(7) 0.1785(6) 0.091(7) Uani 1 1 d D U . . .
H187 H 0.2160 0.8828 0.1837 0.109 Uiso 1 1 calc R U . . .
C187 C 0.3601(13) 0.9864(13) 0.0276(11) 0.165(11) Uani 1 1 d D U . C 3
H127 H 0.3409 1.0186 0.0181 0.198 Uiso 1 1 calc R U . C 3
H128 H 0.3342 0.9569 0.0250 0.198 Uiso 1 1 calc R U . C 3
C188 C 0.0776(12) 0.6583(12) -0.2299(9) 0.184(16) Uani 1 1 d D U . . .
H97 H 0.1006 0.6873 -0.2400 0.276 Uiso 1 1 calc R U . . .
H98 H 0.0484 0.6718 -0.2105 0.276 Uiso 1 1 calc R U . . .
H99 H 0.0618 0.6408 -0.2565 0.276 Uiso 1 1 calc R U . . .
C189 C 0.4632(9) 1.2306(8) -0.1256(9) 0.118(10) Uani 1 1 d D U . . .
H13 H 0.4938 1.2265 -0.1045 0.177 Uiso 1 1 calc R U . . .
H14 H 0.4577 1.2678 -0.1322 0.177 Uiso 1 1 calc R U . . .
H15 H 0.4711 1.2118 -0.1539 0.177 Uiso 1 1 calc R U . . .
C190 C 0.3723(9) 0.6788(8) -0.2360(6) 0.109(9) Uani 1 1 d D U . . .
H259 H 0.3893 0.6436 -0.2403 0.130 Uiso 1 1 calc R U . . .
C191 C 0.6068(11) 0.7080(8) 0.0405(7) 0.134(10) Uani 1 1 d D U . . .
H246 H 0.5942 0.7253 0.0123 0.161 Uiso 1 1 calc R U . . .
H247 H 0.6422 0.6912 0.0339 0.161 Uiso 1 1 calc R U . . .
C192 C 0.1392(11) 0.8551(8) 0.1686(7) 0.120(10) Uani 1 1 d D U . . .
H175 H 0.1027 0.8709 0.1654 0.144 Uiso 1 1 calc R U . . .
H176 H 0.1488 0.8396 0.1387 0.144 Uiso 1 1 calc R U . . .
C193 C 0.3616(11) 0.3801(8) -0.2637(6) 0.126(11) Uani 1 1 d D U . . .
H100 H 0.3945 0.3652 -0.2774 0.188 Uiso 1 1 calc R U . . .
H101 H 0.3636 0.4184 -0.2647 0.188 Uiso 1 1 calc R U . . .
H102 H 0.3296 0.3682 -0.2807 0.188 Uiso 1 1 calc R U . . .
C194 C 0.3653(9) 0.5275(9) -0.1015(8) 0.085(7) Uani 1 1 d D U . B 3
H129 H 0.3793 0.5626 -0.1099 0.101 Uiso 1 1 calc R U . B 3
H130 H 0.3933 0.5017 -0.1106 0.101 Uiso 1 1 calc R U . B 3
C195 C 0.4170(10) 0.7195(13) -0.2436(9) 0.205(16) Uani 1 1 d D U . . .
H219 H 0.4305 0.7168 -0.2749 0.308 Uiso 1 1 calc R U . . .
H220 H 0.4023 0.7546 -0.2384 0.308 Uiso 1 1 calc R U . . .
H221 H 0.4469 0.7130 -0.2223 0.308 Uiso 1 1 calc R U . . .
C196 C 0.2820(16) 0.7245(18) -0.2631(14) 0.34(3) Uani 1 1 d D U . . .
H196 H 0.2548 0.7219 -0.2873 0.505 Uiso 1 1 calc R U . . .
H197 H 0.2644 0.7196 -0.2334 0.505 Uiso 1 1 calc R U . . .
H198 H 0.2991 0.7592 -0.2641 0.505 Uiso 1 1 calc R U . . .
C198 C 0.3181(11) 0.8549(10) 0.2600(7) 0.107(10) Uani 1 1 d . . . . .
H34 H 0.2941 0.8248 0.2648 0.160 Uiso 1 1 calc R U . . .
H35 H 0.2968 0.8844 0.2483 0.160 Uiso 1 1 calc R U . . .
H36 H 0.3349 0.8648 0.2890 0.160 Uiso 1 1 calc R U . . .
C199 C 0.3767(12) 0.9919(12) 0.0760(11) 0.151(11) Uani 1 1 d D U . C 3
H131 H 0.3991 0.9619 0.0862 0.181 Uiso 1 1 calc R U . C 3
H132 H 0.3967 1.0250 0.0814 0.181 Uiso 1 1 calc R U . C 3
C201 C 0.4137(12) 0.5355(13) -0.0289(7) 0.148(11) Uani 1 1 d D U . B 3
H133 H 0.4278 0.5701 -0.0384 0.178 Uiso 1 1 calc R U . B 3
H134 H 0.4401 0.5084 -0.0386 0.178 Uiso 1 1 calc R U . B 3
C203 C 0.2143(10) 0.4388(8) 0.1831(7) 0.114(10) Uani 1 1 d D U . . .
H109 H 0.2270 0.4086 0.1655 0.170 Uiso 1 1 calc R U . . .
H110 H 0.1781 0.4313 0.1955 0.170 Uiso 1 1 calc R U . . .
H111 H 0.2396 0.4456 0.2082 0.170 Uiso 1 1 calc R U . . .
C204 C 0.4779(9) 0.6861(8) -0.0944(7) 0.067(7) Uani 1 1 d . U . . .
H309 H 0.4795 0.7023 -0.1250 0.080 Uiso 1 1 calc R U . . .
H310 H 0.5001 0.7078 -0.0736 0.080 Uiso 1 1 calc R U . . .
C206 C 0.6297(17) 0.8102(15) -0.0642(13) 0.096(15) Uiso 0.66(2) 1 d . . P E 1
H211 H 0.6403 0.8432 -0.0795 0.115 Uiso 0.66(2) 1 calc R U P E 1
H212 H 0.6555 0.8043 -0.0388 0.115 Uiso 0.66(2) 1 calc R U P E 1
C207 C 0.5426(7) 0.4899(8) -0.2668(7) 0.098(8) Uani 1 1 d D U . . .
H270 H 0.5563 0.5218 -0.2821 0.118 Uiso 1 1 calc R U . . .
H271 H 0.5657 0.4836 -0.2398 0.118 Uiso 1 1 calc R U . . .
C208 C 0.2145(11) 0.2210(9) -0.0618(7) 0.086(9) Uani 1 1 d . . . A 3
H135 H 0.1764 0.2331 -0.0598 0.103 Uiso 1 1 calc R U . A 3
H136 H 0.2153 0.1837 -0.0526 0.103 Uiso 1 1 calc R U . A 3
C209 C 0.4266(9) 0.9742(12) 0.2782(7) 0.169(14) Uani 1 1 d D U . . .
H37 H 0.4203 0.9366 0.2740 0.253 Uiso 1 1 calc R U . . .
H38 H 0.3925 0.9932 0.2732 0.253 Uiso 1 1 calc R U . . .
H39 H 0.4396 0.9807 0.3092 0.253 Uiso 1 1 calc R U . . .
C210 C 0.5494(11) 0.4436(10) -0.2994(8) 0.157(13) Uani 1 1 d D U . . .
H112 H 0.5308 0.4128 -0.2870 0.236 Uiso 1 1 calc R U . . .
H113 H 0.5882 0.4358 -0.3031 0.236 Uiso 1 1 calc R U . . .
H114 H 0.5337 0.4525 -0.3291 0.236 Uiso 1 1 calc R U . . .
C212 C 0.1644(13) 0.9310(9) 0.2215(5) 0.156(13) Uani 1 1 d D U . . .
H40 H 0.1510 0.9656 0.2123 0.234 Uiso 1 1 calc R U . . .
H41 H 0.1967 0.9351 0.2407 0.234 Uiso 1 1 calc R U . . .
H42 H 0.1360 0.9125 0.2385 0.234 Uiso 1 1 calc R U . . .
C213 C 0.5576(12) 1.0015(7) -0.0781(6) 0.145(12) Uani 1 1 d D U . . .
H19 H 0.5420 0.9838 -0.0515 0.218 Uiso 1 1 calc R U . . .
H20 H 0.5904 0.9828 -0.0880 0.218 Uiso 1 1 calc R U . . .
H21 H 0.5310 1.0017 -0.1030 0.218 Uiso 1 1 calc R U . . .
C214 C 0.5671(17) 0.841(2) -0.0610(14) 0.052(19) Uiso 0.34(2) 1 d D U P E 2
H313 H 0.5844 0.8092 -0.0473 0.062 Uiso 0.34(2) 1 calc R U P E 2
C215 C 0.4693(8) 0.9931(7) 0.2440(5) 0.075(7) Uani 1 1 d D U . . .
H188 H 0.4574 1.0282 0.2325 0.090 Uiso 1 1 calc R U . . .
C216 C 0.3177(11) 0.5178(12) -0.1288(7) 0.147(11) Uani 1 1 d D U . B 3
H137 H 0.2900 0.5436 -0.1192 0.176 Uiso 1 1 calc R U . B 3
H138 H 0.3039 0.4829 -0.1198 0.176 Uiso 1 1 calc R U . B 3
C217 C 0.4240(10) 0.7880(9) 0.2786(6) 0.085(9) Uani 1 1 d . . . . .
H43 H 0.4551 0.8117 0.2752 0.128 Uiso 1 1 calc R U . . .
H44 H 0.4372 0.7527 0.2856 0.128 Uiso 1 1 calc R U . . .
H45 H 0.4008 0.8003 0.3035 0.128 Uiso 1 1 calc R U . . .
C219 C 0.3607(11) 0.5258(11) -0.0505(8) 0.108(9) Uani 1 1 d D U . B 3
H139 H 0.3344 0.5526 -0.0403 0.130 Uiso 1 1 calc R U . B 3
H140 H 0.3469 0.4911 -0.0411 0.130 Uiso 1 1 calc R U . B 3
C221 C 0.5655(10) 0.6651(7) 0.0539(7) 0.111(9) Uani 1 1 d D U . . .
H254 H 0.5283 0.6803 0.0577 0.133 Uiso 1 1 calc R U . . .
C222 C 0.5296(10) 1.0414(9) 0.3032(7) 0.122(10) Uani 1 1 d D U . . .
H46 H 0.5023 1.0687 0.2979 0.183 Uiso 1 1 calc R U . . .
H47 H 0.5659 1.0571 0.3027 0.183 Uiso 1 1 calc R U . . .
H48 H 0.5232 1.0250 0.3329 0.183 Uiso 1 1 calc R U . . .
C223 C 0.4069(13) 0.9769(12) -0.0045(8) 0.168(11) Uani 1 1 d D U . C 3
H141 H 0.4230 0.9428 0.0042 0.201 Uiso 1 1 calc R U . C 3
H142 H 0.4346 1.0039 0.0025 0.201 Uiso 1 1 calc R U . C 3
C224 C 0.4616(8) 0.8178(7) 0.0793(6) 0.051(6) Uani 1 1 d . U . . .
H311 H 0.4794 0.7972 0.0550 0.061 Uiso 1 1 calc R U . . .
H312 H 0.4633 0.7972 0.1078 0.061 Uiso 1 1 calc R U . . .
C227 C 0.541(2) 0.842(2) -0.0827(16) 0.129(18) Uiso 0.66(2) 1 d . . P E 1
H205 H 0.5043 0.8471 -0.0714 0.194 Uiso 0.66(2) 1 calc R U P E 1
H206 H 0.5571 0.8763 -0.0906 0.194 Uiso 0.66(2) 1 calc R U P E 1
H207 H 0.5408 0.8198 -0.1097 0.194 Uiso 0.66(2) 1 calc R U P E 1
C230 C 0.6150(12) 0.7501(9) 0.0778(10) 0.161(14) Uani 1 1 d D U . . .
H115 H 0.6042 0.7844 0.0659 0.242 Uiso 1 1 calc R U . . .
H116 H 0.6533 0.7511 0.0868 0.242 Uiso 1 1 calc R U . . .
H117 H 0.5926 0.7415 0.1044 0.242 Uiso 1 1 calc R U . . .
C234 C 0.3372(6) 1.1770(10) 0.2140(6) 0.094(9) Uani 1 1 d D U . . .
H49 H 0.3276 1.1399 0.2167 0.141 Uiso 1 1 calc R U . . .
H50 H 0.3274 1.1896 0.1835 0.141 Uiso 1 1 calc R U . . .
H51 H 0.3174 1.1972 0.2370 0.141 Uiso 1 1 calc R U . . .
C235 C 0.4137(7) 1.1774(9) 0.2720(5) 0.077(7) Uani 1 1 d D U . . .
H177 H 0.3884 1.1991 0.2901 0.092 Uiso 1 1 calc R U . . .
H178 H 0.4073 1.1404 0.2806 0.092 Uiso 1 1 calc R U . . .
C236 C 0.3987(7) 1.1837(7) 0.2213(5) 0.071(6) Uani 1 1 d D U . . .
H189 H 0.4095 1.2196 0.2111 0.085 Uiso 1 1 calc R U . . .
C237 C 0.4714(7) 1.1918(9) 0.2856(7) 0.103(9) Uani 1 1 d D U . . .
H52 H 0.4960 1.1630 0.2776 0.154 Uiso 1 1 calc R U . . .
H53 H 0.4729 1.1979 0.3185 0.154 Uiso 1 1 calc R U . . .
H54 H 0.4825 1.2236 0.2695 0.154 Uiso 1 1 calc R U . . .
C232 C 0.6102(13) 1.1455(10) -0.0989(8) 0.173(14) Uani 1 1 d D U . . .
H25 H 0.5897 1.1651 -0.0760 0.259 Uiso 1 1 calc R U . . .
H26 H 0.6116 1.1656 -0.1273 0.259 Uiso 1 1 calc R U . . .
H27 H 0.6473 1.1394 -0.0879 0.259 Uiso 1 1 calc R U . . .
C239 C 0.6194(11) 0.3732(10) 0.1100(9) 0.143(12) Uani 1 1 d D U . . .
H118 H 0.6548 0.3899 0.1052 0.215 Uiso 1 1 calc R U . . .
H119 H 0.6133 0.3469 0.0862 0.215 Uiso 1 1 calc R U . . .
H120 H 0.6189 0.3563 0.1399 0.215 Uiso 1 1 calc R U . . .
C240 C 0.5756(12) 0.4137(10) 0.1078(9) 0.186(14) Uani 1 1 d D U . . .
H248 H 0.5780 0.4352 0.1358 0.223 Uiso 1 1 calc R U . . .
H249 H 0.5402 0.3953 0.1087 0.223 Uiso 1 1 calc R U . . .
C238 C 0.1809(15) 0.9439(14) -0.2031(13) 0.28(2) Uani 1 1 d D U . . .
H321 H 0.1885 0.9234 -0.2306 0.427 Uiso 1 1 calc R U . . .
H322 H 0.1734 0.9202 -0.1777 0.427 Uiso 1 1 calc R U . . .
H323 H 0.1493 0.9664 -0.2084 0.427 Uiso 1 1 calc R U . . .
C241 C 0.3238(14) 0.9921(15) 0.0976(8) 0.217(14) Uani 1 1 d D U . C 3
H143 H 0.3052 0.9583 0.0922 0.260 Uiso 1 1 calc R U . C 3
H144 H 0.3011 1.0204 0.0846 0.260 Uiso 1 1 calc R U . C 3
C243 C 0.1261(10) 1.1446(10) 0.1559(7) 0.133(9) Uani 1 1 d D U . . .
H179 H 0.1405 1.1806 0.1523 0.160 Uiso 1 1 calc R U . . .
H180 H 0.1120 1.1330 0.1259 0.160 Uiso 1 1 calc R U . . .
C242 C 0.1351(16) 0.8108(10) 0.2030(11) 0.219(18) Uani 1 1 d D U . . .
H193 H 0.1079 0.7853 0.1927 0.329 Uiso 1 1 calc R U . . .
H194 H 0.1705 0.7935 0.2059 0.329 Uiso 1 1 calc R U . . .
H195 H 0.1242 0.8249 0.2326 0.329 Uiso 1 1 calc R U . . .
C244 C 0.0788(11) 1.1452(15) 0.1910(12) 0.238(17) Uani 1 1 d D U . . .
H190 H 0.0501 1.1689 0.1804 0.357 Uiso 1 1 calc R U . . .
H191 H 0.0639 1.1097 0.1942 0.357 Uiso 1 1 calc R U . . .
H192 H 0.0924 1.1572 0.2205 0.357 Uiso 1 1 calc R U . . .
C245 C 0.6347(19) 0.7690(17) -0.0952(15) 0.141(19) Uiso 0.66(2) 1 d . . P E 1
H199 H 0.6722 0.7673 -0.1063 0.211 Uiso 0.66(2) 1 calc R U P E 1
H200 H 0.6253 0.7360 -0.0802 0.211 Uiso 0.66(2) 1 calc R U P E 1
H201 H 0.6101 0.7749 -0.1210 0.211 Uiso 0.66(2) 1 calc R U P E 1
C246 C 0.5758(17) 0.8164(17) -0.0457(14) 0.096(14) Uiso 0.66(2) 1 d . . P E 1
H314 H 0.5598 0.7836 -0.0327 0.115 Uiso 0.66(2) 1 calc R U P E 1
C247 C 0.558(2) 0.883(2) -0.0244(13) 0.065(19) Uiso 0.34(2) 1 d D U P E 2
H217 H 0.5938 0.8941 -0.0115 0.077 Uiso 0.34(2) 1 calc R U P E 2
H218 H 0.5411 0.9145 -0.0384 0.077 Uiso 0.34(2) 1 calc R U P E 2
C248 C 0.606(2) 0.867(2) -0.095(2) 0.09(3) Uiso 0.34(2) 1 d D U P E 2
H213 H 0.5898 0.8649 -0.1261 0.111 Uiso 0.34(2) 1 calc R U P E 2
H214 H 0.6092 0.9048 -0.0875 0.111 Uiso 0.34(2) 1 calc R U P E 2
C249 C 0.5122(19) 0.827(2) -0.0834(18) 0.07(2) Uiso 0.34(2) 1 d D U P E 2
H208 H 0.5180 0.7998 -0.1066 0.099 Uiso 0.34(2) 1 calc R U P E 2
H209 H 0.4872 0.8134 -0.0601 0.099 Uiso 0.34(2) 1 calc R U P E 2
H210 H 0.4965 0.8580 -0.0976 0.099 Uiso 0.34(2) 1 calc R U P E 2
C250 C 0.664(2) 0.844(5) -0.098(4) 0.30(7) Uiso 0.34(2) 1 d D U P E 2
H202 H 0.6850 0.8634 -0.1202 0.444 Uiso 0.34(2) 1 calc R U P E 2
H203 H 0.6810 0.8472 -0.0677 0.444 Uiso 0.34(2) 1 calc R U P E 2
H204 H 0.6615 0.8072 -0.1063 0.444 Uiso 0.34(2) 1 calc R U P E 2

loop_
_atom_site_aniso_label
_atom_site_aniso_U_11
_atom_site_aniso_U_22
_atom_site_aniso_U_33
_atom_site_aniso_U_23
_atom_site_aniso_U_13
_atom_site_aniso_U_12
Br01 0.080(2) 0.0717(16) 0.101(2) 0.0039(16) -0.0101(17) 0.0001(15)
Br02 0.077(2) 0.0938(19) 0.099(2) 0.0127(17) 0.0059(17) 0.0275(17)
Br03 0.077(2) 0.0762(18) 0.132(2) -0.0133(17) 0.0070(19) 0.0052(16)
Br04 0.092(2) 0.111(2) 0.104(2) -0.0097(19) 0.0264(18) -0.0261(18)
Br05 0.145(4) 0.070(2) 0.248(4) 0.004(3) -0.064(3) -0.008(2)
Cl1 0.074(5) 0.075(4) 0.065(4) -0.015(4) 0.008(3) 0.004(4)
Cl2 0.058(4) 0.068(4) 0.079(4) -0.009(3) -0.010(3) 0.006(3)
Br6 0.083(3) 0.089(2) 0.299(5) 0.001(3) 0.007(3) 0.0052(19)
Cl3 0.113(6) 0.083(4) 0.083(5) 0.018(4) 0.006(4) -0.010(4)
O7 0.048(10) 0.088(10) 0.028(8) 0.003(7) 0.013(7) 0.013(8)
O12 0.056(10) 0.053(8) 0.044(8) 0.006(7) -0.007(7) 0.006(7)
O8 0.055(10) 0.068(9) 0.028(8) 0.012(7) 0.001(7) -0.002(7)
O1 0.052(10) 0.048(8) 0.033(8) 0.000(7) 0.006(7) -0.009(7)
O9 0.070(12) 0.060(9) 0.054(10) 0.004(8) 0.015(8) 0.000(8)
C016 0.034(9) 0.036(8) 0.037(9) -0.001(8) -0.001(8) -0.008(8)
O13 0.053(10) 0.067(9) 0.037(8) 0.004(7) -0.010(7) -0.010(8)
O2 0.053(11) 0.068(9) 0.028(8) 0.000(7) 0.003(8) -0.015(8)
O14 0.035(10) 0.081(10) 0.054(10) -0.007(9) -0.003(8) -0.002(8)
C020 0.035(9) 0.036(8) 0.026(8) -0.010(7) -0.004(7) -0.008(7)
C021 0.032(9) 0.040(8) 0.033(9) 0.007(8) -0.016(8) 0.014(8)
O3 0.038(9) 0.080(9) 0.032(8) 0.006(7) -0.001(7) 0.009(7)
O15 0.029(10) 0.128(13) 0.071(10) 0.022(10) -0.027(8) -0.035(9)
O16 0.093(13) 0.073(10) 0.028(8) 0.025(8) -0.018(7) -0.013(8)
O17 0.098(13) 0.052(9) 0.054(10) -0.002(8) 0.022(9) -0.004(9)
C026 0.039(9) 0.046(9) 0.038(9) 0.011(8) -0.004(8) 0.001(8)
C027 0.049(13) 0.068(12) 0.016(10) 0.016(10) -0.005(10) 0.009(11)
O10 0.068(11) 0.060(9) 0.050(9) 0.003(8) 0.008(8) -0.012(8)
O18 0.043(10) 0.063(9) 0.046(9) -0.001(8) 0.001(8) 0.004(7)
C030 0.040(9) 0.046(9) 0.046(9) 0.000(8) -0.005(8) 0.007(8)
C032 0.048(10) 0.062(9) 0.044(9) 0.004(8) 0.000(8) -0.002(8)
C033 0.027(9) 0.044(8) 0.035(9) -0.001(8) 0.003(8) -0.004(8)
C034 0.035(13) 0.079(13) 0.043(12) -0.011(12) 0.002(10) 0.010(11)
O4 0.054(11) 0.085(10) 0.047(9) -0.006(8) -0.003(7) 0.010(8)
C036 0.038(9) 0.044(9) 0.048(9) -0.005(8) -0.009(8) 0.009(8)
C037 0.036(9) 0.037(8) 0.029(8) 0.002(7) -0.002(8) -0.002(8)
O19 0.073(11) 0.069(8) 0.050(9) 0.009(7) -0.007(7) 0.005(8)
C039 0.040(9) 0.032(8) 0.043(9) -0.008(8) 0.004(8) -0.009(8)
O11 0.078(11) 0.073(9) 0.029(8) 0.000(8) 0.000(8) 0.002(9)
C042 0.042(13) 0.064(13) 0.036(12) 0.005(11) 0.004(10) 0.004(11)
O5 0.041(9) 0.067(9) 0.046(8) -0.017(7) 0.001(7) -0.013(7)
C044 0.052(10) 0.075(10) 0.057(10) -0.011(9) 0.002(8) -0.007(9)
C045 0.043(13) 0.080(14) 0.017(10) -0.001(10) 0.001(9) 0.007(12)
O20 0.076(12) 0.074(10) 0.042(9) 0.001(8) -0.010(8) 0.010(8)
C047 0.030(12) 0.066(13) 0.025(11) 0.011(10) 0.000(9) 0.009(10)
C048 0.036(13) 0.053(11) 0.052(12) 0.009(11) 0.012(11) 0.002(10)
C049 0.041(9) 0.054(9) 0.043(9) -0.006(8) 0.004(8) 0.000(8)
C050 0.047(10) 0.062(10) 0.048(9) -0.011(9) 0.008(8) -0.010(8)
C051 0.037(9) 0.042(8) 0.030(8) 0.011(8) 0.003(8) -0.006(8)
C052 0.046(12) 0.049(11) 0.018(10) 0.003(10) 0.016(9) 0.006(10)
C053 0.040(10) 0.042(8) 0.035(9) 0.005(8) -0.004(8) -0.011(8)
C054 0.043(14) 0.084(14) 0.045(12) 0.003(11) -0.008(11) -0.012(12)
C055 0.041(10) 0.060(9) 0.056(10) -0.011(9) -0.014(8) 0.000(8)
C233 0.089(17) 0.080(15) 0.042(12) -0.003(10) 0.002(11) -0.001(12)
C057 0.032(13) 0.031(10) 0.060(13) -0.016(9) -0.008(10) 0.001(10)
C058 0.063(14) 0.069(13) 0.052(13) -0.008(13) -0.009(11) -0.008(12)
C059 0.12(2) 0.109(16) 0.035(13) -0.004(13) -0.023(13) -0.012(14)
C060 0.041(9) 0.041(9) 0.041(9) -0.004(8) 0.004(8) -0.002(8)
C061 0.111(18) 0.089(15) 0.051(13) -0.005(11) -0.014(12) 0.005(14)
C062 0.048(10) 0.046(9) 0.050(9) 0.000(8) -0.007(9) 0.010(8)
C063 0.054(15) 0.080(14) 0.060(14) 0.010(12) 0.001(13) -0.010(12)
C064 0.041(10) 0.044(8) 0.041(9) 0.005(8) 0.003(8) -0.013(8)
C065 0.045(10) 0.042(9) 0.047(9) 0.004(8) -0.006(9) 0.020(8)
C066 0.066(10) 0.039(8) 0.048(9) -0.001(8) 0.002(9) 0.003(8)
C067 0.034(9) 0.043(9) 0.044(9) -0.004(8) 0.002(8) -0.009(8)
C068 0.044(9) 0.041(8) 0.044(9) 0.005(8) 0.007(8) 0.007(8)
C069 0.08(2) 0.072(17) 0.039(14) 0.003(13) -0.007(14) -0.006(15)
C070 0.11(2) 0.063(16) 0.053(17) -0.002(14) -0.014(16) -0.007(15)
C071 0.079(15) 0.054(13) 0.051(12) -0.009(11) 0.001(10) -0.024(11)
C072 0.041(10) 0.072(10) 0.041(9) -0.025(9) -0.001(8) 0.009(8)
C073 0.037(13) 0.050(11) 0.038(11) 0.005(10) -0.010(9) -0.002(10)
C074 0.047(10) 0.040(8) 0.038(9) 0.001(8) -0.008(8) 0.004(8)
C075 0.041(10) 0.041(8) 0.047(9) -0.003(8) -0.001(8) 0.010(8)
C076 0.042(9) 0.047(9) 0.050(9) -0.003(8) 0.006(8) 0.008(8)
C077 0.046(14) 0.096(15) 0.033(11) 0.001(11) -0.001(10) 0.012(11)
C078 0.034(9) 0.045(9) 0.041(9) -0.009(8) 0.012(8) -0.008(8)
C079 0.040(9) 0.059(9) 0.051(9) -0.016(8) -0.001(8) 0.006(8)
C080 0.071(19) 0.058(14) 0.035(14) 0.002(12) -0.038(13) -0.011(13)
C081 0.068(14) 0.118(15) 0.078(12) -0.044(12) 0.032(11) -0.034(12)
C082 0.052(13) 0.059(12) 0.039(11) 0.001(10) 0.008(10) 0.026(11)
C083 0.116(18) 0.066(13) 0.041(12) 0.001(10) -0.014(11) -0.013(13)
C084 0.037(14) 0.088(15) 0.060(13) -0.013(12) -0.007(11) -0.014(12)
C085 0.041(10) 0.044(9) 0.043(9) 0.004(8) -0.014(8) 0.006(8)
C086 0.060(13) 0.076(12) 0.046(11) -0.013(10) 0.016(9) -0.026(10)
C087 0.053(10) 0.047(9) 0.049(9) -0.006(8) -0.003(9) 0.002(8)
C088 0.047(10) 0.056(9) 0.055(9) -0.009(8) 0.002(9) 0.011(8)
C089 0.047(10) 0.045(9) 0.056(10) -0.004(8) -0.004(9) 0.005(8)
C090 0.039(10) 0.043(9) 0.037(9) 0.000(8) -0.003(8) -0.003(8)
C091 0.10(2) 0.137(19) 0.099(17) -0.036(14) -0.036(15) 0.032(16)
C092 0.041(10) 0.044(8) 0.040(9) -0.002(8) 0.003(8) -0.001(8)
C093 0.054(10) 0.052(9) 0.054(10) -0.003(8) 0.005(9) 0.011(9)
C094 0.034(13) 0.057(12) 0.054(13) -0.023(11) -0.003(11) 0.017(10)
C095 0.041(10) 0.051(9) 0.050(9) 0.008(8) 0.010(8) 0.003(8)
C096 0.105(19) 0.080(14) 0.053(12) 0.007(11) 0.008(12) -0.005(14)
C097 0.065(15) 0.060(13) 0.039(12) -0.012(11) -0.008(12) 0.004(11)
C098 0.050(10) 0.061(9) 0.047(9) 0.005(9) 0.012(8) 0.003(8)
C099 0.047(17) 0.069(15) 0.054(16) -0.007(13) -0.020(13) 0.013(12)
C100 0.08(2) 0.040(12) 0.11(2) -0.008(14) 0.004(16) 0.003(14)
C101 0.044(17) 0.094(18) 0.044(15) -0.023(14) 0.000(12) -0.005(14)
C102 0.087(17) 0.065(13) 0.017(10) 0.016(10) -0.008(11) 0.006(12)
C103 0.065(15) 0.120(16) 0.009(10) 0.008(10) 0.008(10) -0.014(12)
C104 0.060(14) 0.098(14) 0.026(11) 0.000(10) -0.013(10) 0.014(12)
C105 0.062(10) 0.044(9) 0.057(10) -0.007(9) 0.000(9) -0.005(8)
O21 0.061(12) 0.120(13) 0.034(8) 0.009(8) 0.004(8) -0.033(10)
C107 0.055(10) 0.059(10) 0.060(10) -0.006(9) -0.007(9) -0.010(9)
C108 0.080(16) 0.062(13) 0.040(12) -0.023(11) -0.012(12) -0.011(13)
C109 0.055(14) 0.086(14) 0.030(11) -0.021(11) 0.005(10) -0.011(12)
C110 0.063(15) 0.086(14) 0.032(11) -0.009(10) 0.008(10) -0.006(11)
C111 0.053(14) 0.081(14) 0.051(12) 0.001(10) -0.014(11) -0.005(12)
C112 0.118(19) 0.050(13) 0.058(13) 0.005(12) -0.005(12) 0.001(13)
C113 0.08(2) 0.065(16) 0.028(13) -0.003(12) 0.031(13) 0.031(13)
C114 0.062(19) 0.023(11) 0.14(2) 0.009(15) -0.047(18) -0.005(11)
C115 0.039(9) 0.049(9) 0.044(9) 0.002(8) 0.008(8) -0.006(8)
C116 0.111(19) 0.091(16) 0.047(13) 0.022(12) -0.037(13) -0.032(14)
C117 0.094(18) 0.091(15) 0.071(14) 0.002(13) -0.007(13) 0.009(13)
C119 0.087(18) 0.20(2) 0.017(11) -0.003(13) 0.001(11) 0.018(16)
C120 0.046(10) 0.055(9) 0.049(9) 0.010(8) 0.004(8) -0.003(8)
C121 0.081(11) 0.066(9) 0.055(9) 0.002(9) -0.012(8) -0.002(9)
C122 0.09(2) 0.14(2) 0.042(13) -0.016(13) 0.003(13) -0.013(17)
C123 0.049(10) 0.045(9) 0.049(9) -0.003(8) -0.009(9) 0.003(8)
C124 0.060(10) 0.045(9) 0.061(10) 0.000(8) 0.007(9) -0.009(8)
C125 0.093(17) 0.068(14) 0.048(13) -0.023(11) -0.021(12) 0.002(12)
C126 0.074(17) 0.111(17) 0.065(14) 0.007(13) -0.007(12) 0.022(14)
C127 0.15(2) 0.065(14) 0.053(14) 0.003(12) -0.032(14) 0.020(15)
C128 0.15(2) 0.15(2) 0.085(17) 0.073(16) -0.062(16) -0.055(17)
C129 0.060(10) 0.028(8) 0.050(9) 0.010(8) -0.002(9) -0.003(8)
C130 0.079(19) 0.077(15) 0.022(12) -0.015(11) 0.029(11) -0.012(13)
C131 0.072(18) 0.20(2) 0.082(15) -0.031(16) 0.029(13) -0.015(17)
C132 0.060(18) 0.088(17) 0.045(15) 0.030(13) 0.003(13) -0.006(14)
C133 0.044(17) 0.083(16) 0.048(15) -0.029(13) -0.005(12) 0.002(13)
C134 0.051(10) 0.051(9) 0.056(10) -0.002(8) -0.009(9) 0.004(9)
C135 0.055(18) 0.068(17) 0.068(18) 0.005(14) 0.000(14) -0.008(14)
C136 0.13(2) 0.061(16) 0.042(15) 0.009(12) 0.005(15) 0.001(16)
C137 0.077(17) 0.106(15) 0.041(13) 0.018(12) -0.021(12) 0.012(13)
C138 0.044(13) 0.059(12) 0.053(13) -0.005(11) -0.003(12) 0.013(11)
C139 0.051(10) 0.052(9) 0.052(10) -0.003(8) -0.001(9) -0.007(9)
C140 0.037(18) 0.12(2) 0.084(19) 0.015(15) 0.024(14) -0.018(15)
C141 0.10(2) 0.20(2) 0.019(12) -0.003(14) 0.011(13) 0.013(17)
C142 0.10(2) 0.120(18) 0.072(16) -0.001(14) 0.012(15) -0.006(15)
C146 0.062(18) 0.090(18) 0.059(16) 0.001(14) -0.018(13) -0.006(14)
C147 0.19(4) 0.23(3) 0.17(3) -0.11(2) -0.08(3) 0.04(2)
C149 0.19(3) 0.24(3) 0.089(18) -0.019(19) 0.046(18) -0.07(3)
C150 0.064(19) 0.072(16) 0.071(16) 0.005(13) -0.025(14) -0.005(13)
C152 0.10(2) 0.16(2) 0.088(19) 0.006(18) -0.061(17) -0.021(19)
C153 0.096(16) 0.068(13) 0.042(11) -0.014(11) 0.001(11) -0.004(12)
C154 0.110(19) 0.103(18) 0.070(16) 0.026(13) 0.000(14) -0.025(14)
C155 0.097(16) 0.089(14) 0.066(13) 0.013(12) -0.028(12) -0.014(13)
C157 0.15(2) 0.118(18) 0.069(16) 0.036(13) -0.058(15) -0.071(15)
C159 0.24(4) 0.20(3) 0.15(3) 0.03(2) -0.05(2) -0.11(3)
C160 0.076(17) 0.073(14) 0.050(12) 0.003(10) 0.005(11) 0.002(12)
C161 0.108(13) 0.060(11) 0.056(10) 0.006(9) 0.001(10) -0.003(9)
C162 0.076(17) 0.113(16) 0.040(12) 0.019(11) 0.021(12) 0.027(14)
C164 0.084(16) 0.039(11) 0.053(12) 0.009(9) -0.025(11) -0.010(11)
C165 0.109(17) 0.052(12) 0.058(13) 0.014(11) -0.003(12) -0.018(12)
C167 0.15(2) 0.14(2) 0.050(15) -0.012(15) -0.015(15) 0.019(19)
C169 0.14(2) 0.107(18) 0.059(15) -0.021(13) -0.002(14) 0.000(16)
C171 0.34(5) 0.21(3) 0.12(2) -0.02(2) -0.10(3) 0.03(3)
C172 0.14(3) 0.091(19) 0.076(19) -0.016(16) -0.069(18) 0.043(18)
C173 0.043(16) 0.17(2) 0.075(16) 0.000(14) 0.000(12) -0.033(15)
C174 0.12(2) 0.065(15) 0.041(13) 0.018(11) 0.008(12) -0.007(14)
C176 0.041(10) 0.046(9) 0.057(9) -0.001(8) -0.001(8) 0.014(8)
C178 0.18(3) 0.12(2) 0.044(15) -0.021(15) 0.014(15) 0.023(18)
C180 0.17(3) 0.067(15) 0.066(15) -0.012(12) -0.058(17) -0.026(16)
C181 0.091(11) 0.062(9) 0.057(9) 0.006(8) -0.012(8) -0.011(9)
C182 0.22(3) 0.114(19) 0.038(13) 0.002(13) -0.034(16) 0.000(19)
C186 0.078(18) 0.140(19) 0.056(13) 0.023(13) -0.005(13) 0.020(14)
C187 0.11(2) 0.091(19) 0.30(3) 0.02(2) -0.06(2) 0.002(19)
C188 0.25(4) 0.21(3) 0.09(2) 0.02(2) -0.05(2) 0.11(3)
C189 0.09(2) 0.13(2) 0.13(2) 0.003(19) 0.040(18) -0.018(17)
C190 0.17(2) 0.109(19) 0.046(13) 0.006(14) 0.010(13) -0.028(16)
C191 0.17(3) 0.097(18) 0.14(2) -0.048(16) 0.06(2) 0.012(16)
C192 0.12(2) 0.13(2) 0.11(2) 0.072(16) -0.004(17) -0.027(17)
C193 0.17(3) 0.15(2) 0.059(16) 0.040(16) -0.007(16) 0.00(2)
C194 0.056(17) 0.082(15) 0.116(16) 0.015(15) -0.001(13) -0.012(13)
C195 0.21(3) 0.19(3) 0.21(3) 0.07(3) -0.08(3) -0.04(3)
C196 0.39(5) 0.36(5) 0.26(5) -0.07(4) -0.01(4) 0.16(4)
C198 0.14(3) 0.14(2) 0.040(15) -0.024(15) 0.027(17) 0.05(2)
C199 0.08(2) 0.11(2) 0.26(3) 0.03(2) -0.02(2) 0.018(19)
C201 0.15(3) 0.19(3) 0.103(19) -0.018(18) 0.010(17) 0.02(2)
C203 0.12(3) 0.14(2) 0.078(19) 0.028(16) -0.006(16) 0.001(18)
C204 0.081(17) 0.074(14) 0.046(12) 0.011(11) -0.009(12) -0.021(13)
C207 0.121(19) 0.108(18) 0.065(16) 0.000(13) -0.008(14) 0.015(16)
C208 0.13(3) 0.066(15) 0.058(17) -0.001(14) -0.010(17) 0.044(17)
C209 0.22(3) 0.20(3) 0.079(19) -0.06(2) 0.069(19) -0.08(3)
C210 0.21(3) 0.17(3) 0.09(2) -0.08(2) -0.05(2) 0.04(2)
C212 0.25(4) 0.17(2) 0.056(16) 0.029(16) 0.054(19) 0.03(2)
C213 0.23(3) 0.18(2) 0.019(14) -0.004(15) -0.002(17) 0.05(2)
C215 0.105(18) 0.078(15) 0.044(12) -0.004(11) 0.017(11) -0.003(13)
C216 0.10(2) 0.18(2) 0.16(2) 0.048(18) -0.039(16) -0.08(2)
C217 0.12(2) 0.12(2) 0.021(12) 0.002(13) -0.034(14) 0.018(17)
C219 0.11(2) 0.102(18) 0.114(17) 0.027(16) 0.018(15) -0.002(17)
C221 0.13(2) 0.114(19) 0.084(17) -0.028(14) -0.041(15) 0.001(16)
C222 0.18(3) 0.12(2) 0.068(17) -0.019(15) 0.010(18) -0.05(2)
C223 0.12(3) 0.09(2) 0.29(3) 0.02(2) -0.06(2) -0.01(2)
C224 0.054(15) 0.063(13) 0.036(11) 0.007(10) 0.014(11) -0.003(11)
C230 0.15(3) 0.12(2) 0.21(3) -0.05(2) 0.08(3) -0.05(2)
C234 0.082(17) 0.18(3) 0.018(12) -0.008(14) -0.027(12) 0.031(16)
C235 0.063(16) 0.126(19) 0.041(12) -0.006(12) -0.002(11) 0.019(14)
C236 0.070(15) 0.108(16) 0.034(11) -0.008(11) 0.006(10) 0.022(13)
C237 0.09(2) 0.14(2) 0.079(18) -0.012(16) -0.009(15) 0.032(17)
C232 0.13(3) 0.31(3) 0.08(2) -0.01(2) 0.02(2) -0.08(3)
C239 0.11(3) 0.22(3) 0.10(2) 0.03(2) -0.04(2) -0.05(2)
C240 0.10(3) 0.29(3) 0.17(2) 0.06(2) 0.00(2) -0.05(2)
C238 0.32(5) 0.24(4) 0.30(5) -0.04(4) -0.10(4) -0.05(4)
C241 0.12(3) 0.17(3) 0.36(3) -0.03(3) -0.02(2) -0.01(3)
C243 0.076(17) 0.169(19) 0.154(19) -0.057(17) 0.053(14) -0.021(15)
C242 0.31(5) 0.16(3) 0.19(3) 0.06(3) -0.03(3) -0.04(3)
C244 0.17(3) 0.27(4) 0.28(4) -0.06(3) 0.07(3) -0.02(3)

loop_
_atom_type_symbol
_atom_type_description
_atom_type_scat_dispersion_real
_atom_type_scat_dispersion_imag
_atom_type_scat_source
C C 0.0033 0.0016 'International Tables Vol C Tables 4.2.6.8 and 6.1.1.4'
H H 0.0000 0.0000 'International Tables Vol C Tables 4.2.6.8 and 6.1.1.4'
Br Br -0.2901 2.4595 'International Tables Vol C Tables 4.2.6.8 and 6.1.1.4'
O O 0.0106 0.0060 'International Tables Vol C Tables 4.2.6.8 and 6.1.1.4'
Cl Cl 0.1484 0.1585 'International Tables Vol C Tables 4.2.6.8 and 6.1.1.4'

loop_
_geom_angle_atom_site_label_1
_geom_angle_atom_site_label_2
_geom_angle_atom_site_label_3
_geom_angle
_geom_angle_site_symmetry_1
_geom_angle_site_symmetry_3
_geom_angle_publ_flag
C016 O7 C103 114.2(13) . . ?
C042 O12 C164 117.6(13) . . ?
C065 O8 C077 115.0(14) . . ?
C049 O1 C233 114.9(13) . . ?
C076 O9 C175 115(2) . . ?
C076 O9 C247 117(2) . . ?
C020 C016 O7 121.6(17) . . ?
C020 C016 C039 120.9(18) . . ?
O7 C016 C039 117.5(17) . . ?
C026 O13 C111 115.7(13) . . ?
C087 O2 C080 112.3(16) . . ?
C090 O14 C099 116.0(15) . . ?
C016 C020 C067 121.6(18) . . ?
C065 C021 C085 119.4(18) . . ?
C065 C021 C057 120.8(18) . . ?
C085 C021 C057 119.8(17) . . ?
C078 O3 C110 117.1(13) . . ?
C063 O15 C131 118.6(16) . . ?
C058 O16 C116 117.4(14) . . ?
C093 O17 C112 119.9(16) . . ?
C060 C026 O13 119.3(18) . . ?
C060 C026 C032 116(2) . . ?
O13 C026 C032 125.2(18) . . ?
C063 C027 C094 124.3(19) . . ?
C107 O10 C096 117.5(14) . . ?
C092 O18 C101 116.7(15) . . ?
C068 C030 C076 120.5(19) . . ?
C068 C030 C224 119.7(18) . . ?
C076 C030 C224 119.4(18) . . ?
C095 C032 C026 124.3(19) . . ?
C037 C033 C090 119.5(18) . . ?
C037 C033 C108 121.0(18) . . ?
C090 C033 C108 119.6(18) . . ?
C058 C034 C082 120(2) . . ?
C058 C034 C102 122.2(19) . . ?
C082 C034 C102 117.3(18) . . ?
C162 O4 C072 113.9(14) . . ?
C115 C036 C049 118.1(18) . . ?
C115 C036 C073 120.6(17) . . ?
C049 C036 C073 121.3(17) . . ?
C033 C037 C092 119.2(18) . . ?
C121 O19 C123 114.7(15) . . ?
C051 C039 C016 119.8(18) . . ?
C051 C039 C073 120.2(17) . . ?
C016 C039 C073 120.0(17) . . ?
C139 O11 C071 119.0(15) . . ?
O12 C042 C082 121.2(18) . . ?
O12 C042 C052 118.9(18) . . ?
C082 C042 C052 119.9(18) . . ?
C062 O5 C086 114.7(14) . . ?
C107 C044 C055 122(2) . . ?
C052 C045 C064 112.1(15) . . ?
C098 O20 C091 116.1(15) . . ?
C058 C047 C052 125(2) . . ?
C097 C048 C138 123(2) . . ?
C068 C049 O1 124.8(18) . . ?
C068 C049 C036 121.2(19) . . ?
O1 C049 C036 114.0(17) . . ?
C079 C050 C107 119(2) . . ?
C079 C050 C084 119.6(19) . . ?
C107 C050 C084 121(2) . . ?
C078 C051 C039 120.7(18) . . ?
C047 C052 C042 117.7(18) . . ?
C047 C052 C045 124.7(18) . . ?
C042 C052 C045 117.5(17) . . ?
C090 C053 C064 123.8(19) . . ?
C105 C054 C055 114.0(16) . . ?
C044 C055 C072 118(2) . . ?
C044 C055 C054 121.6(19) . . ?
C072 C055 C054 121(2) . . ?
O1 C233 C215 111.5(14) . . ?
C067 C057 C021 111.8(13) . . ?
C047 C058 C034 120(2) . . ?
C047 C058 O16 124.5(19) . . ?
C034 C058 O16 116(2) . . ?
C117 C059 C152 115.7(12) . . ?
C026 C060 C120 123.3(19) . . ?
C026 C060 C109 119.5(18) . . ?
C120 C060 C109 117.0(17) . . ?
C111 C061 C167 110.8(11) . . ?
C111 C061 C207 109.9(16) . . ?
C167 C061 C207 112.2(11) . . ?
C085 C062 O5 122.5(18) . . ?
C085 C062 C088 120(2) . . ?
O5 C062 C088 117.8(19) . . ?
O15 C063 C027 123(2) . . ?
O15 C063 C138 117(2) . . ?
C027 C063 C138 120(2) . . ?
C053 C064 C092 114.9(19) . . ?
C053 C064 C045 124.7(17) . . ?
C092 C064 C045 120.3(17) . . ?
O8 C065 C074 126.0(19) . . ?
O8 C065 C021 115.7(19) . . ?
C074 C065 C021 118(2) . . ?
C139 C066 C129 119(2) . . ?
C020 C067 C057 122.3(18) . . ?
C020 C067 C078 116.1(18) . . ?
C057 C067 C078 121.6(18) . . ?
C049 C068 C030 120.6(19) . . ?
C135 C069 C150 117.5(19) . . ?
C136 C070 C080 111.8(17) . . ?
C136 C070 C198 113.1(18) . . ?
C080 C070 C198 107(2) . . ?
O11 C071 C153 107.0(14) . . ?
C079 C072 C055 119(2) . . ?
C079 C072 O4 126.9(18) . . ?
C055 C072 O4 113.9(19) . . ?
C036 C073 C039 112.8(14) . . ?
C088 C074 C065 123(2) . . ?
C123 C075 C176 116(2) . . ?
C123 C075 C102 125(2) . . ?
C176 C075 C102 118.9(19) . . ?
O9 C076 C030 117.8(18) . . ?
O9 C076 C115 122.7(18) . . ?
C030 C076 C115 119.4(19) . . ?
O8 C077 C104 106.0(13) . . ?
C051 C078 O3 125.0(18) . . ?
C051 C078 C067 120.9(18) . . ?
O3 C078 C067 114.1(17) . . ?
C050 C079 C072 121.8(19) . . ?
O2 C080 C070 105.5(17) . . ?
C086 C081 C149 110.6(11) . . ?
C086 C081 C243 109.0(18) . . ?
C149 C081 C243 110.3(11) . . ?
C042 C082 C034 118.1(19) . . ?
C164 C083 C154 110.8(15) . . ?
C164 C083 C127 111.2(10) . . ?
C154 C083 C127 112.2(11) . . ?
C050 C084 C088 110.9(17) . . ?
C062 C085 C021 119.9(19) . . ?
O5 C086 C081 106.1(14) . . ?
O2 C087 C124 127(2) . . ?
O2 C087 C129 117(2) . . ?
C124 C087 C129 116(2) . . ?
C074 C088 C062 120(2) . . ?
C074 C088 C084 119.3(19) . . ?
C062 C088 C084 121(2) . . ?
C134 C089 C093 118(2) . . ?
C134 C089 C204 122(2) . . ?
C093 C089 C204 120(2) . . ?
C053 C090 C033 120.5(19) . . ?
C053 C090 O14 124.8(18) . . ?
C033 C090 O14 114.7(18) . . ?
O20 C091 C221 108.6(15) . . ?
O18 C092 C037 120.1(17) . . ?
O18 C092 C064 117.9(18) . . ?
C037 C092 C064 122.0(19) . . ?
C176 C093 O17 122(2) . . ?
C176 C093 C089 121(2) . . ?
O17 C093 C089 117(2) . . ?
C097 C094 C027 115(2) . . ?
C097 C094 C108 124.5(19) . . ?
C027 C094 C108 120.5(19) . . ?
C032 C095 C098 118.8(19) . . ?
C032 C095 C204 122.0(19) . . ?
C098 C095 C204 119.2(19) . . ?
O10 C096 C160 109.9(13) . . ?
C048 C097 O21 128(2) . . ?
C048 C097 C094 120(2) . . ?
O21 C097 C094 112(2) . . ?
C120 C098 O20 125.9(19) . . ?
C120 C098 C095 117(2) . . ?
O20 C098 C095 117.4(19) . . ?
O14 C099 C135 108.9(17) . . ?
C114 C100 Br01 112.6(17) . . ?
O18 C101 C113 107.7(16) . . ?
C075 C102 C034 114.2(16) . . ?
O7 C103 C119 105.5(12) . . ?
C077 C104 C137 108.1(15) . . ?
C077 C104 C122 110.5(10) . . ?
C137 C104 C122 111.2(10) . . ?
C139 C105 C124 113(2) . . ?
C139 C105 C054 123(2) . . ?
C124 C105 C054 124(2) . . ?
C097 O21 C126 114.5(15) . . ?
O10 C107 C044 124(2) . . ?
O10 C107 C050 115.6(19) . . ?
C044 C107 C050 121(2) . . ?
C033 C108 C094 110.0(15) . . ?
C138 C109 C060 112.8(16) . . ?
O3 C110 C236 106.1(12) . . ?
O13 C111 C061 107.3(13) . . ?
O17 C112 C190 111.3(15) . . ?
C133 C113 C101 109.3(16) . . ?
C133 C113 C146 114.8(16) . . ?
C101 C113 C146 111.2(19) . . ?
C100 C114 C132 113.6(19) . . ?
C076 C115 C036 120.2(18) . . ?
O16 C116 C157 107.3(13) . . ?
C126 C117 C059 113.3(17) . . ?
C126 C117 C193 110.1(11) . . ?
C059 C117 C193 111.5(11) . . ?
C213 C119 C103 111.5(11) . . ?
C213 C119 C141 113.2(11) . . ?
C103 C119 C141 108.9(15) . . ?
C060 C120 C098 121.3(19) . . ?
O19 C121 C181 108.4(14) . . ?
C134 C123 C075 123(2) . . ?
C134 C123 O19 125(2) . . ?
C075 C123 O19 112(2) . . ?
C087 C124 C105 127(2) . . ?
C180 C125 C153 113.6(11) . . ?
O21 C126 C117 108.7(15) . . ?
C188 C128 C157 113.8(12) . . ?
C087 C129 C066 120(2) . . ?
C087 C129 C224 120.7(19) . . ?
C066 C129 C224 119(2) . . ?
Cl2 C130 Cl1 113.0(11) . . ?
Cl2 C130 Cl3 110.3(11) . . ?
Cl1 C130 Cl3 107.7(10) . . ?
O15 C131 C173 112.4(17) . . ?
C208 C132 C114 116.9(19) . . ?
C140 C133 C113 113.1(18) . . ?
C123 C134 C089 122(2) . . ?
C069 C135 C099 114.7(19) . . ?
C069 C135 C172 113.0(18) . . ?
C099 C135 C172 110.5(19) . . ?
C217 C136 C070 112.4(18) . . ?
C104 C137 C189 114.1(11) . . ?
C063 C138 C048 118(2) . . ?
C063 C138 C109 123(2) . . ?
C048 C138 C109 119.2(19) . . ?
C105 C139 O11 115(2) . . ?
C105 C139 C066 125(2) . . ?
O11 C139 C066 120(2) . . ?
C232 C141 C119 116.7(12) . . ?
C174 C153 C071 109.5(10) . . ?
C174 C153 C125 111.9(10) . . ?
C071 C153 C125 111.0(14) . . ?
C203 C154 C083 114.4(12) . . ?
C159 C157 C116 112.6(12) . . ?
C159 C157 C128 112.8(12) . . ?
C116 C157 C128 107.0(14) . . ?
C142 C160 C096 110.5(11) . . ?
C142 C160 C182 111.2(11) . . ?
C096 C160 C182 108.7(14) . . ?
C165 C161 C181 115.7(11) . . ?
O4 C162 C186 109.3(14) . . ?
O12 C164 C083 107.3(12) . . ?
C215 C169 C222 115.8(12) . . ?
C131 C173 C147 111.0(12) . . ?
C131 C173 C240 104(2) . . ?
C147 C173 C240 110.0(12) . . ?
O9 C175 C246 107(3) . . ?
C093 C176 C075 119(2) . . ?
C196 C178 C190 119.1(13) . . ?
C121 C181 C155 110.4(11) . . ?
C121 C181 C161 111.1(15) . . ?
C155 C181 C161 111.2(11) . . ?
C160 C182 C238 113.2(13) . . ?
C162 C186 C192 109.2(17) . . ?
C162 C186 C212 110.7(11) . . ?
C192 C186 C212 112.8(12) . . ?
C199 C187 C223 114(3) . . ?
C112 C190 C195 113.7(12) . . ?
C112 C190 C178 107.8(16) . . ?
C195 C190 C178 114.2(12) . . ?
C221 C191 C230 113.5(12) . . ?
C242 C192 C186 117.6(13) . . ?
C216 C194 C219 119(2) . . ?
C241 C199 C187 100(2) . . ?
C219 C201 Br03 109.7(18) . . ?
C095 C204 C089 113.9(15) . . ?
C245 C206 C246 114(4) . . ?
C210 C207 C061 115.8(12) . . ?
C132 C208 Br02 115.3(19) . . ?
C247 C214 C248 104(4) . . ?
C247 C214 C249 109.8(13) . . ?
C248 C214 C249 111.6(14) . . ?
C233 C215 C209 110.7(11) . . ?
C233 C215 C169 110.5(16) . . ?
C209 C215 C169 112.4(11) . . ?
C194 C216 Br04 122.2(19) . . ?
C201 C219 C194 111(2) . . ?
C091 C221 C191 106(2) . . ?
C091 C221 C171 108.6(11) . . ?
C191 C221 C171 109.5(12) . . ?
C187 C223 Br05 123(2) . . ?
C129 C224 C030 111.4(14) . . ?
C237 C235 C236 116.9(12) . . ?
C234 C236 C235 111.1(11) . . ?
C234 C236 C110 110.2(11) . . ?
C235 C236 C110 109.3(14) . . ?
C239 C240 C173 118.0(14) . . ?
C199 C241 Br6 109(2) . . ?
C244 C243 C081 112.1(12) . . ?
C206 C246 C227 107(4) . . ?
C206 C246 C175 111(3) . . ?
C227 C246 C175 93(3) . . ?
O9 C247 C214 110(3) . . ?
C250 C248 C214 115.8(15) . . ?

loop_
_geom_bond_atom_site_label_1
_geom_bond_atom_site_label_2
_geom_bond_distance
_geom_bond_site_symmetry_2
_geom_bond_publ_flag
Br01 C100 1.98(2) . ?
Br02 C208 1.86(2) . ?
Br03 C201 1.998(19) . ?
Br04 C216 1.84(2) . ?
Br05 C223 1.96(2) . ?
Cl1 C130 1.731(17) . ?
Cl2 C130 1.69(2) . ?
Br6 C241 1.94(2) . ?
Cl3 C130 1.816(19) . ?
O7 C016 1.39(2) . ?
O7 C103 1.442(11) . ?
O12 C042 1.37(2) . ?
O12 C164 1.405(11) . ?
O8 C065 1.34(2) . ?
O8 C077 1.446(11) . ?
O1 C049 1.373(19) . ?
O1 C233 1.404(11) . ?
O9 C076 1.36(2) . ?
O9 C175 1.37(4) . ?
O9 C247 1.427(14) . ?
C016 C020 1.36(2) . ?
C016 C039 1.40(2) . ?
O13 C026 1.35(2) . ?
O13 C111 1.423(11) . ?
O2 C087 1.35(2) . ?
O2 C080 1.43(2) . ?
O14 C090 1.40(2) . ?
O14 C099 1.43(2) . ?
C020 C067 1.41(2) . ?
C021 C065 1.41(2) . ?
C021 C085 1.42(2) . ?
C021 C057 1.49(2) . ?
O3 C078 1.39(2) . ?
O3 C110 1.414(11) . ?
O15 C063 1.34(2) . ?
O15 C131 1.395(12) . ?
O16 C058 1.39(2) . ?
O16 C116 1.423(12) . ?
O17 C093 1.37(2) . ?
O17 C112 1.419(12) . ?
C026 C060 1.32(2) . ?
C026 C032 1.38(2) . ?
C027 C063 1.35(3) . ?
C027 C094 1.45(2) . ?
O10 C107 1.35(2) . ?
O10 C096 1.424(12) . ?
O18 C092 1.38(2) . ?
O18 C101 1.43(2) . ?
C030 C068 1.36(2) . ?
C030 C076 1.39(2) . ?
C030 C224 1.56(2) . ?
C032 C095 1.37(2) . ?
C033 C037 1.37(2) . ?
C033 C090 1.38(2) . ?
C033 C108 1.52(2) . ?
C034 C058 1.38(2) . ?
C034 C082 1.43(2) . ?
C034 C102 1.53(2) . ?
O4 C162 1.415(11) . ?
O4 C072 1.42(2) . ?
C036 C115 1.40(2) . ?
C036 C049 1.40(2) . ?
C036 C073 1.53(2) . ?
C037 C092 1.39(2) . ?
O19 C121 1.415(12) . ?
O19 C123 1.42(2) . ?
C039 C051 1.37(2) . ?
C039 C073 1.55(2) . ?
O11 C139 1.38(2) . ?
O11 C071 1.415(12) . ?
C042 C082 1.40(2) . ?
C042 C052 1.43(2) . ?
O5 C062 1.37(2) . ?
O5 C086 1.417(11) . ?
C044 C107 1.35(2) . ?
C044 C055 1.40(2) . ?
C045 C052 1.48(2) . ?
C045 C064 1.54(2) . ?
O20 C098 1.39(2) . ?
O20 C091 1.414(12) . ?
C047 C058 1.33(2) . ?
C047 C052 1.35(2) . ?
C048 C097 1.37(3) . ?
C048 C138 1.42(3) . ?
C049 C068 1.36(2) . ?
C050 C079 1.36(2) . ?
C050 C107 1.38(2) . ?
C050 C084 1.50(3) . ?
C051 C078 1.36(2) . ?
C053 C090 1.34(2) . ?
C053 C064 1.37(2) . ?
C054 C105 1.47(3) . ?
C054 C055 1.49(2) . ?
C055 C072 1.40(2) . ?
C233 C215 1.526(12) . ?
C057 C067 1.46(2) . ?
C059 C117 1.532(12) . ?
C059 C152 1.541(12) . ?
C060 C120 1.37(2) . ?
C060 C109 1.53(2) . ?
C061 C111 1.524(12) . ?
C061 C167 1.539(12) . ?
C061 C207 1.541(12) . ?
C062 C085 1.36(2) . ?
C062 C088 1.41(2) . ?
C063 C138 1.39(3) . ?
C064 C092 1.41(2) . ?
C065 C074 1.36(2) . ?
C066 C139 1.38(3) . ?
C066 C129 1.41(2) . ?
C067 C078 1.46(2) . ?
C069 C135 1.46(2) . ?
C069 C150 1.54(2) . ?
C070 C136 1.54(3) . ?
C070 C080 1.58(2) . ?
C070 C198 1.59(3) . ?
C071 C153 1.541(12) . ?
C072 C079 1.38(2) . ?
C074 C088 1.35(2) . ?
C075 C123 1.35(3) . ?
C075 C176 1.46(2) . ?
C075 C102 1.48(3) . ?
C076 C115 1.39(2) . ?
C077 C104 1.520(12) . ?
C081 C086 1.528(12) . ?
C081 C149 1.546(12) . ?
C081 C243 1.558(12) . ?
C083 C164 1.521(11) . ?
C083 C154 1.538(12) . ?
C083 C127 1.541(11) . ?
C084 C088 1.54(3) . ?
C087 C124 1.36(3) . ?
C087 C129 1.40(3) . ?
C089 C134 1.34(3) . ?
C089 C093 1.41(3) . ?
C089 C204 1.53(3) . ?
C091 C221 1.543(12) . ?
C093 C176 1.32(2) . ?
C094 C097 1.43(3) . ?
C094 C108 1.53(3) . ?
C095 C098 1.39(2) . ?
C095 C204 1.51(2) . ?
C096 C160 1.541(12) . ?
C097 O21 1.38(2) . ?
C098 C120 1.38(2) . ?
C099 C135 1.50(3) . ?
C100 C114 1.50(3) . ?
C101 C113 1.53(3) . ?
C103 C119 1.531(12) . ?
C104 C137 1.542(12) . ?
C104 C122 1.549(11) . ?
C105 C139 1.35(3) . ?
C105 C124 1.44(3) . ?
O21 C126 1.407(12) . ?
C109 C138 1.50(3) . ?
C110 C236 1.541(12) . ?
C112 C190 1.516(12) . ?
C113 C133 1.51(2) . ?
C113 C146 1.55(2) . ?
C114 C132 1.54(3) . ?
C116 C157 1.527(12) . ?
C117 C126 1.530(12) . ?
C117 C193 1.546(12) . ?
C119 C213 1.530(12) . ?
C119 C141 1.549(12) . ?
C121 C181 1.531(12) . ?
C123 C134 1.29(2) . ?
C125 C180 1.538(12) . ?
C125 C153 1.559(12) . ?
C128 C188 1.537(13) . ?
C128 C157 1.542(12) . ?
C129 C224 1.52(3) . ?
C131 C173 1.517(12) . ?
C132 C208 1.43(3) . ?
C133 C140 1.50(2) . ?
C135 C172 1.55(3) . ?
C136 C217 1.52(2) . ?
C137 C189 1.547(12) . ?
C141 C232 1.523(12) . ?
C142 C160 1.539(12) . ?
C147 C173 1.542(12) . ?
C153 C174 1.533(12) . ?
C154 C203 1.537(12) . ?
C155 C181 1.537(12) . ?
C157 C159 1.525(13) . ?
C160 C182 1.548(12) . ?
C161 C165 1.530(12) . ?
C161 C181 1.542(12) . ?
C162 C186 1.524(12) . ?
C169 C215 1.532(12) . ?
C169 C222 1.534(12) . ?
C171 C221 1.563(13) . ?
C173 C240 1.549(13) . ?
C175 C246 1.63(5) . ?
C178 C196 1.521(13) . ?
C178 C190 1.531(12) . ?
C182 C238 1.553(13) . ?
C186 C192 1.525(12) . ?
C186 C212 1.549(12) . ?
C187 C199 1.49(2) . ?
C187 C223 1.51(2) . ?
C190 C195 1.530(12) . ?
C191 C221 1.545(13) . ?
C191 C230 1.550(12) . ?
C192 C242 1.521(13) . ?
C194 C216 1.44(2) . ?
C194 C219 1.502(19) . ?
C199 C241 1.45(2) . ?
C201 C219 1.47(2) . ?
C206 C245 1.40(4) . ?
C206 C246 1.44(5) . ?
C207 C210 1.530(12) . ?
C209 C215 1.531(12) . ?
C214 C247 1.538(14) . ?
C214 C248 1.547(14) . ?
C214 C249 1.548(14) . ?
C227 C246 1.53(6) . ?
C234 C236 1.538(12) . ?
C235 C237 1.522(12) . ?
C235 C236 1.541(12) . ?
C239 C240 1.494(13) . ?
C243 C244 1.556(13) . ?
C248 C250 1.531(14) . ?

loop_
_geom_torsion_atom_site_label_1
_geom_torsion_atom_site_label_2
_geom_torsion_atom_site_label_3
_geom_torsion_atom_site_label_4
_geom_torsion
_geom_torsion_site_symmetry_1
_geom_torsion_site_symmetry_2
_geom_torsion_site_symmetry_3
_geom_torsion_site_symmetry_4
_geom_torsion_publ_flag
C103 O7 C016 C020 11(2) . . . . ?
C103 O7 C016 C039 -166.7(13) . . . . ?
O7 C016 C020 C067 -178.2(15) . . . . ?
C039 C016 C020 C067 -0.9(18) . . . . ?
C111 O13 C026 C060 -179.8(14) . . . . ?
C111 O13 C026 C032 -1(2) . . . . ?
C060 C026 C032 C095 -0.6(17) . . . . ?
O13 C026 C032 C095 -179.7(17) . . . . ?
C090 C033 C037 C092 0.2(18) . . . . ?
C108 C033 C037 C092 -179.0(16) . . . . ?
C020 C016 C039 C051 -0.1(18) . . . . ?
O7 C016 C039 C051 177.4(15) . . . . ?
C020 C016 C039 C073 179.1(14) . . . . ?
O7 C016 C039 C073 -3.4(19) . . . . ?
C164 O12 C042 C082 -5(2) . . . . ?
C164 O12 C042 C052 176.4(15) . . . . ?
C233 O1 C049 C068 -7(2) . . . . ?
C233 O1 C049 C036 175.4(15) . . . . ?
C115 C036 C049 C068 -1.9(19) . . . . ?
C073 C036 C049 C068 176.4(16) . . . . ?
C115 C036 C049 O1 176.1(14) . . . . ?
C073 C036 C049 O1 -5.6(19) . . . . ?
C016 C039 C051 C078 0(2) . . . . ?
C073 C039 C051 C078 -178.9(15) . . . . ?
C058 C047 C052 C042 0(2) . . . . ?
C058 C047 C052 C045 -177.5(17) . . . . ?
O12 C042 C052 C047 177.8(14) . . . . ?
C082 C042 C052 C047 -1(2) . . . . ?
O12 C042 C052 C045 -5(2) . . . . ?
C082 C042 C052 C045 176.7(15) . . . . ?
C064 C045 C052 C047 93.0(19) . . . . ?
C064 C045 C052 C042 -84.5(18) . . . . ?
C107 C044 C055 C072 1(2) . . . . ?
C107 C044 C055 C054 -176.0(18) . . . . ?
C105 C054 C055 C044 93(2) . . . . ?
C105 C054 C055 C072 -84(2) . . . . ?
C049 O1 C233 C215 -176.9(15) . . . . ?
C065 C021 C057 C067 -84.9(19) . . . . ?
C085 C021 C057 C067 93.4(19) . . . . ?
C052 C047 C058 C034 1(2) . . . . ?
C052 C047 C058 O16 -179.6(16) . . . . ?
C082 C034 C058 C047 0(2) . . . . ?
C102 C034 C058 C047 172.3(17) . . . . ?
C082 C034 C058 O16 -180.0(15) . . . . ?
C102 C034 C058 O16 -8(2) . . . . ?
C116 O16 C058 C047 10(3) . . . . ?
C116 O16 C058 C034 -170.2(17) . . . . ?
O13 C026 C060 C120 179.7(16) . . . . ?
C032 C026 C060 C120 0.6(16) . . . . ?
O13 C026 C060 C109 -4(2) . . . . ?
C032 C026 C060 C109 176.8(16) . . . . ?
C086 O5 C062 C085 -2(2) . . . . ?
C086 O5 C062 C088 -178.5(15) . . . . ?
C131 O15 C063 C027 -7(3) . . . . ?
C131 O15 C063 C138 169.9(18) . . . . ?
C094 C027 C063 O15 175.3(18) . . . . ?
C094 C027 C063 C138 -2(2) . . . . ?
C090 C053 C064 C092 1(2) . . . . ?
C090 C053 C064 C045 -177.3(16) . . . . ?
C052 C045 C064 C053 87(2) . . . . ?
C052 C045 C064 C092 -91.5(19) . . . . ?
C077 O8 C065 C074 -5(2) . . . . ?
C077 O8 C065 C021 178.2(13) . . . . ?
C085 C021 C065 O8 178.2(14) . . . . ?
C057 C021 C065 O8 -3.5(19) . . . . ?
C085 C021 C065 C074 0.9(18) . . . . ?
C057 C021 C065 C074 179.1(15) . . . . ?
C016 C020 C067 C057 -176.3(14) . . . . ?
C016 C020 C067 C078 2(2) . . . . ?
C021 C057 C067 C020 79(2) . . . . ?
C021 C057 C067 C078 -98(2) . . . . ?
O1 C049 C068 C030 -177.0(15) . . . . ?
C036 C049 C068 C030 1(2) . . . . ?
C076 C030 C068 C049 0(2) . . . . ?
C224 C030 C068 C049 -172.6(15) . . . . ?
C139 O11 C071 C153 -174.7(14) . . . . ?
C044 C055 C072 C079 -4(2) . . . . ?
C054 C055 C072 C079 173.3(17) . . . . ?
C044 C055 C072 O4 -179.9(14) . . . . ?
C054 C055 C072 O4 -2(2) . . . . ?
C162 O4 C072 C079 9(3) . . . . ?
C162 O4 C072 C055 -175.6(16) . . . . ?
C115 C036 C073 C039 97.2(18) . . . . ?
C049 C036 C073 C039 -81.1(18) . . . . ?
C051 C039 C073 C036 96.5(19) . . . . ?
C016 C039 C073 C036 -82.7(18) . . . . ?
O8 C065 C074 C088 -177.7(16) . . . . ?
C021 C065 C074 C088 -1(2) . . . . ?
C175 O9 C076 C030 -145(3) . . . . ?
C247 O9 C076 C030 -175(4) . . . . ?
C175 O9 C076 C115 39(3) . . . . ?
C247 O9 C076 C115 9(4) . . . . ?
C068 C030 C076 O9 -176.0(16) . . . . ?
C224 C030 C076 O9 -3(2) . . . . ?
C068 C030 C076 C115 0(2) . . . . ?
C224 C030 C076 C115 172.9(16) . . . . ?
C065 O8 C077 C104 -176.3(14) . . . . ?
C039 C051 C078 O3 179.5(15) . . . . ?
C039 C051 C078 C067 0(3) . . . . ?
C110 O3 C078 C051 5(3) . . . . ?
C110 O3 C078 C067 -176.1(15) . . . . ?
C020 C067 C078 C051 -1(2) . . . . ?
C057 C067 C078 C051 176.5(16) . . . . ?
C020 C067 C078 O3 179.5(14) . . . . ?
C057 C067 C078 O3 -3(2) . . . . ?
C107 C050 C079 C072 -2(3) . . . . ?
C084 C050 C079 C072 -178.8(18) . . . . ?
C055 C072 C079 C050 4(3) . . . . ?
O4 C072 C079 C050 179.6(16) . . . . ?
C087 O2 C080 C070 -178.9(14) . . . . ?
C136 C070 C080 O2 -61(2) . . . . ?
C198 C070 C080 O2 174.7(17) . . . . ?
O12 C042 C082 C034 -177.4(15) . . . . ?
C052 C042 C082 C034 1(2) . . . . ?
C058 C034 C082 C042 -1(2) . . . . ?
C102 C034 C082 C042 -173.6(16) . . . . ?
C079 C050 C084 C088 79(2) . . . . ?
C107 C050 C084 C088 -97(2) . . . . ?
O5 C062 C085 C021 -177.5(14) . . . . ?
C088 C062 C085 C021 -1(2) . . . . ?
C065 C021 C085 C062 0(2) . . . . ?
C057 C021 C085 C062 -178.4(14) . . . . ?
C062 O5 C086 C081 177.0(15) . . . . ?
C149 C081 C086 O5 167.9(17) . . . . ?
C243 C081 C086 O5 -71(2) . . . . ?
C080 O2 C087 C124 -2(2) . . . . ?
C080 O2 C087 C129 175.9(14) . . . . ?
C065 C074 C088 C062 0(3) . . . . ?
C065 C074 C088 C084 -179.7(15) . . . . ?
C085 C062 C088 C074 1(2) . . . . ?
O5 C062 C088 C074 177.8(15) . . . . ?
C085 C062 C088 C084 -179.5(16) . . . . ?
O5 C062 C088 C084 -3(2) . . . . ?
C050 C084 C088 C074 90(2) . . . . ?
C050 C084 C088 C062 -90(2) . . . . ?
C064 C053 C090 C033 -2(2) . . . . ?
C064 C053 C090 O14 179.9(15) . . . . ?
C037 C033 C090 C053 1(2) . . . . ?
C108 C033 C090 C053 -179.5(16) . . . . ?
C037 C033 C090 O14 179.7(13) . . . . ?
C108 C033 C090 O14 -1(2) . . . . ?
C099 O14 C090 C053 -2(2) . . . . ?
C099 O14 C090 C033 -179.9(15) . . . . ?
C098 O20 C091 C221 -177.0(18) . . . . ?
C101 O18 C092 C037 15(2) . . . . ?
C101 O18 C092 C064 -162.7(15) . . . . ?
C033 C037 C092 O18 -179.2(14) . . . . ?
C033 C037 C092 C064 -1(2) . . . . ?
C053 C064 C092 O18 178.8(14) . . . . ?
C045 C064 C092 O18 -3(2) . . . . ?
C053 C064 C092 C037 1(2) . . . . ?
C045 C064 C092 C037 179.0(14) . . . . ?
C112 O17 C093 C176 5(2) . . . . ?
C112 O17 C093 C089 -174.3(14) . . . . ?
C134 C089 C093 C176 1(2) . . . . ?
C204 C089 C093 C176 176.4(17) . . . . ?
C134 C089 C093 O17 -179.6(15) . . . . ?
C204 C089 C093 O17 -4(2) . . . . ?
C063 C027 C094 C097 3(2) . . . . ?
C063 C027 C094 C108 -176.2(16) . . . . ?
C026 C032 C095 C098 3(3) . . . . ?
C026 C032 C095 C204 -175.9(16) . . . . ?
C107 O10 C096 C160 173.0(15) . . . . ?
C138 C048 C097 O21 176.3(18) . . . . ?
C138 C048 C097 C094 -2(3) . . . . ?
C027 C094 C097 C048 -1(2) . . . . ?
C108 C094 C097 C048 177.9(17) . . . . ?
C027 C094 C097 O21 -179.3(14) . . . . ?
C108 C094 C097 O21 0(3) . . . . ?
C091 O20 C098 C120 6(3) . . . . ?
C091 O20 C098 C095 -178(2) . . . . ?
C032 C095 C098 C120 -5(3) . . . . ?
C204 C095 C098 C120 173.8(17) . . . . ?
C032 C095 C098 O20 178.8(15) . . . . ?
C204 C095 C098 O20 -2(3) . . . . ?
C090 O14 C099 C135 179.5(16) . . . . ?
C092 O18 C101 C113 171.1(15) . . . . ?
C123 C075 C102 C034 -93(2) . . . . ?
C176 C075 C102 C034 86.3(19) . . . . ?
C058 C034 C102 C075 -87(2) . . . . ?
C082 C034 C102 C075 85.3(19) . . . . ?
C016 O7 C103 C119 171.0(13) . . . . ?
O8 C077 C104 C137 -62.4(18) . . . . ?
O8 C077 C104 C122 175.7(14) . . . . ?
C055 C054 C105 C139 -87(2) . . . . ?
C055 C054 C105 C124 88(2) . . . . ?
C048 C097 O21 C126 3(3) . . . . ?
C094 C097 O21 C126 -179.5(17) . . . . ?
C096 O10 C107 C044 6(3) . . . . ?
C096 O10 C107 C050 -175.9(17) . . . . ?
C055 C044 C107 O10 178.7(16) . . . . ?
C055 C044 C107 C050 1(2) . . . . ?
C079 C050 C107 O10 -178.8(16) . . . . ?
C084 C050 C107 O10 -2(3) . . . . ?
C079 C050 C107 C044 -1(3) . . . . ?
C084 C050 C107 C044 175.9(17) . . . . ?
C037 C033 C108 C094 89.8(18) . . . . ?
C090 C033 C108 C094 -89.4(19) . . . . ?
C097 C094 C108 C033 -84(2) . . . . ?
C027 C094 C108 C033 95.3(19) . . . . ?
C026 C060 C109 C138 -84.1(19) . . . . ?
C120 C060 C109 C138 92(2) . . . . ?
C078 O3 C110 C236 168.8(14) . . . . ?
C026 O13 C111 C061 179.9(14) . . . . ?
C167 C061 C111 O13 169.5(16) . . . . ?
C207 C061 C111 O13 -66(2) . . . . ?
C093 O17 C112 C190 178.8(15) . . . . ?
O18 C101 C113 C133 -167.1(15) . . . . ?
O18 C101 C113 C146 65(2) . . . . ?
Br01 C100 C114 C132 -178.6(14) . . . . ?
O9 C076 C115 C036 174.6(15) . . . . ?
C030 C076 C115 C036 -1(3) . . . . ?
C049 C036 C115 C076 2(2) . . . . ?
C073 C036 C115 C076 -176.1(16) . . . . ?
C058 O16 C116 C157 158.5(16) . . . . ?
C152 C059 C117 C126 164.8(19) . . . . ?
C152 C059 C117 C193 -70(2) . . . . ?
O7 C103 C119 C213 72.9(18) . . . . ?
O7 C103 C119 C141 -161.5(14) . . . . ?
C026 C060 C120 C098 -3(2) . . . . ?
C109 C060 C120 C098 -179.3(17) . . . . ?
O20 C098 C120 C060 -179.0(17) . . . . ?
C095 C098 C120 C060 5(3) . . . . ?
C123 O19 C121 C181 -165.3(14) . . . . ?
C176 C075 C123 C134 3(3) . . . . ?
C102 C075 C123 C134 -177.2(18) . . . . ?
C176 C075 C123 O19 -177.5(13) . . . . ?
C102 C075 C123 O19 2(2) . . . . ?
C121 O19 C123 C134 -9(3) . . . . ?
C121 O19 C123 C075 171.9(15) . . . . ?
O2 C087 C124 C105 178.3(16) . . . . ?
C129 C087 C124 C105 0(2) . . . . ?
C139 C105 C124 C087 -1(2) . . . . ?
C054 C105 C124 C087 -176.8(17) . . . . ?
C097 O21 C126 C117 -179.3(17) . . . . ?
C059 C117 C126 O21 -56(2) . . . . ?
C193 C117 C126 O21 178.4(17) . . . . ?
O2 C087 C129 C066 -179.0(14) . . . . ?
C124 C087 C129 C066 -0.5(19) . . . . ?
O2 C087 C129 C224 5(2) . . . . ?
C124 C087 C129 C224 -176.7(15) . . . . ?
C139 C066 C129 C087 1.9(19) . . . . ?
C139 C066 C129 C224 178.2(14) . . . . ?
C063 O15 C131 C173 -179.8(16) . . . . ?
C100 C114 C132 C208 -179.1(19) . . . . ?
C101 C113 C133 C140 169.6(18) . . . . ?
C146 C113 C133 C140 -65(2) . . . . ?
C075 C123 C134 C089 -3(3) . . . . ?
O19 C123 C134 C089 178.0(14) . . . . ?
C093 C089 C134 C123 0(2) . . . . ?
C204 C089 C134 C123 -174.6(17) . . . . ?
C150 C069 C135 C099 173.5(18) . . . . ?
C150 C069 C135 C172 -59(3) . . . . ?
O14 C099 C135 C069 -59(2) . . . . ?
O14 C099 C135 C172 172.2(17) . . . . ?
C080 C070 C136 C217 172.9(19) . . . . ?
C198 C070 C136 C217 -66(3) . . . . ?
C077 C104 C137 C189 173.6(17) . . . . ?
C122 C104 C137 C189 -65(2) . . . . ?
O15 C063 C138 C048 -178.2(16) . . . . ?
C027 C063 C138 C048 -1(2) . . . . ?
O15 C063 C138 C109 1(3) . . . . ?
C027 C063 C138 C109 178.6(17) . . . . ?
C097 C048 C138 C063 3(3) . . . . ?
C097 C048 C138 C109 -176.9(17) . . . . ?
C060 C109 C138 C063 -96(2) . . . . ?
C060 C109 C138 C048 84(2) . . . . ?
C124 C105 C139 O11 -177.5(13) . . . . ?
C054 C105 C139 O11 -2(2) . . . . ?
C124 C105 C139 C066 2(2) . . . . ?
C054 C105 C139 C066 178.3(16) . . . . ?
C071 O11 C139 C105 -172.5(15) . . . . ?
C071 O11 C139 C066 8(2) . . . . ?
C129 C066 C139 C105 -3(2) . . . . ?
C129 C066 C139 O11 176.9(14) . . . . ?
C213 C119 C141 C232 -166(2) . . . . ?
C103 C119 C141 C232 70(3) . . . . ?
O11 C071 C153 C174 -177.4(14) . . . . ?
O11 C071 C153 C125 -53.4(18) . . . . ?
C180 C125 C153 C174 -58(2) . . . . ?
C180 C125 C153 C071 179.0(16) . . . . ?
C164 C083 C154 C203 166.6(17) . . . . ?
C127 C083 C154 C203 -68(2) . . . . ?
O16 C116 C157 C159 60(2) . . . . ?
O16 C116 C157 C128 -175.3(18) . . . . ?
C188 C128 C157 C159 -68(3) . . . . ?
C188 C128 C157 C116 167(2) . . . . ?
O10 C096 C160 C142 60(2) . . . . ?
O10 C096 C160 C182 -177.3(16) . . . . ?
C072 O4 C162 C186 176.2(16) . . . . ?
C042 O12 C164 C083 -174.1(15) . . . . ?
C154 C083 C164 O12 -60(2) . . . . ?
C127 C083 C164 O12 174.2(15) . . . . ?
O15 C131 C173 C147 91(2) . . . . ?
O15 C131 C173 C240 -150.5(19) . . . . ?
C076 O9 C175 C246 159(2) . . . . ?
O17 C093 C176 C075 -179.8(14) . . . . ?
C089 C093 C176 C075 -1(2) . . . . ?
C123 C075 C176 C093 -1(2) . . . . ?
C102 C075 C176 C093 178.9(15) . . . . ?
O19 C121 C181 C155 -179.6(14) . . . . ?
O19 C121 C181 C161 -56(2) . . . . ?
C165 C161 C181 C121 169.1(16) . . . . ?
C165 C161 C181 C155 -68(2) . . . . ?
C142 C160 C182 C238 -163(2) . . . . ?
C096 C160 C182 C238 75(3) . . . . ?
O4 C162 C186 C192 -62(2) . . . . ?
O4 C162 C186 C212 173.7(18) . . . . ?
O17 C112 C190 C195 -48(2) . . . . ?
O17 C112 C190 C178 -176.0(16) . . . . ?
C196 C178 C190 C112 49(3) . . . . ?
C196 C178 C190 C195 -79(4) . . . . ?
C162 C186 C192 C242 171(3) . . . . ?
C212 C186 C192 C242 -65(3) . . . . ?
C223 C187 C199 C241 -172(3) . . . . ?
C032 C095 C204 C089 87(2) . . . . ?
C098 C095 C204 C089 -92(2) . . . . ?
C134 C089 C204 C095 86(2) . . . . ?
C093 C089 C204 C095 -89(2) . . . . ?
C111 C061 C207 C210 171.0(18) . . . . ?
C167 C061 C207 C210 -65(2) . . . . ?
C114 C132 C208 Br02 179.0(14) . . . . ?
O1 C233 C215 C209 170.8(18) . . . . ?
O1 C233 C215 C169 -64(2) . . . . ?
C222 C169 C215 C233 172.5(17) . . . . ?
C222 C169 C215 C209 -63(2) . . . . ?
C219 C194 C216 Br04 -180(2) . . . . ?
Br03 C201 C219 C194 179.4(18) . . . . ?
C216 C194 C219 C201 179(3) . . . . ?
O20 C091 C221 C191 -77(2) . . . . ?
O20 C091 C221 C171 165(2) . . . . ?
C230 C191 C221 C091 -175(2) . . . . ?
C230 C191 C221 C171 -58(3) . . . . ?
C199 C187 C223 Br05 -173(2) . . . . ?
C087 C129 C224 C030 -89.5(18) . . . . ?
C066 C129 C224 C030 94.2(18) . . . . ?
C068 C030 C224 C129 78(2) . . . . ?
C076 C030 C224 C129 -95(2) . . . . ?
C237 C235 C236 C234 -170(2) . . . . ?
C237 C235 C236 C110 68(2) . . . . ?
O3 C110 C236 C234 60.9(18) . . . . ?
O3 C110 C236 C235 -176.8(14) . . . . ?
C131 C173 C240 C239 98(3) . . . . ?
C147 C173 C240 C239 -143(3) . . . . ?
C187 C199 C241 Br6 -177(2) . . . . ?
C086 C081 C243 C244 -164(2) . . . . ?
C149 C081 C243 C244 -42(3) . . . . ?
C245 C206 C246 C227 -76(5) . . . . ?
C245 C206 C246 C175 -176(3) . . . . ?
O9 C175 C246 C206 -167(4) . . . . ?
O9 C175 C246 C227 83(4) . . . . ?
C076 O9 C247 C214 166(2) . . . . ?
C248 C214 C247 O9 -178(4) . . . . ?
C249 C214 C247 O9 63(5) . . . . ?
C247 C214 C248 C250 112(8) . . . . ?
C249 C214 C248 C250 -130(7) . . . . ?
